data_7714722
loop_
_publ_author_name
'Hajibabaei, Farshid'
'Movafagh, Samaneh Sanei'
'Salehzadeh, Sadegh'
'Gable, Robert William'

_publ_section_title
;
 Complexation of drug amifampridine with Cu(II), Zn(II) and Cd(II) ions,
 and its dimerization with the magic of Mn(II) salts. Potential
 anti-COVID-19 and anticancer activities.
;
_journal_issue 3
_journal_name_full 'Dalton transactions (Cambridge, England : 2003)'
_journal_page_first 1066
_journal_page_last 1086
_journal_paper_doi 10.1039/d3dt03281g
_journal_volume 53
_journal_year 2024
_chemical_formula_moiety '1(C11 H25 Cd N7), 2(Cl O4)'
_chemical_formula_sum 'C11 H25 Cd Cl2 N7 O8'
_chemical_formula_weight 566.68
_space_group_crystal_system monoclinic
_space_group_IT_number 14
_space_group_name_Hall '-P 2yn'
_space_group_name_H-M_alt 'P 1 21/n 1'
_atom_sites_solution_hydrogens mixed
_atom_sites_solution_primary dual
_audit_creation_date 2022-03-20
_audit_creation_method
;
Olex2 1.5
(compiled 2021.12.09 svn.r5202d8cf for OlexSys, GUI svn.r6439)
;
_audit_update_record
;
2023-04-17 deposited with the CCDC.	2023-12-07 downloaded from the CCDC.
;
_cell_angle_alpha 90
_cell_angle_beta 94.42(3)
_cell_angle_gamma 90
_cell_formula_units_Z 8
_cell_length_a 7.9100(16)
_cell_length_b 34.610(7)
_cell_length_c 14.770(3)
_cell_measurement_reflns_used 1122
_cell_measurement_temperature 100.0(2)
_cell_measurement_theta_max 22.61
_cell_measurement_theta_min 2.23
_cell_volume 4031.5(14)
_computing_cell_refinement 'XDS (Kabsch, 2010)'
_computing_data_collection 'AS QEGUI'
_computing_data_reduction 'XDS (Kabsch, 2010)'
_computing_molecular_graphics 'Olex2 1.5 (Dolomanov et al., 2009)'
_computing_publication_material 'Olex2 1.5 (Dolomanov et al., 2009)'
_computing_structure_refinement 'SHELXL 2018/3 (Sheldrick, 2015)'
_computing_structure_solution 'SHELXT 2018/2 (Sheldrick, 2018)'
_diffrn_ambient_temperature 100.0(2)
_diffrn_detector_area_resol_mean 13.3
_diffrn_measured_fraction_theta_full 1.000
_diffrn_measured_fraction_theta_max 0.901
_diffrn_measurement_device_type 'MX1 Beamline Australian Synchrotron'
_diffrn_measurement_method 'Omega Scan'
_diffrn_radiation_monochromator 'Silicon Double Crystal'
_diffrn_radiation_type Synchrotron
_diffrn_radiation_wavelength 0.71076
_diffrn_reflns_av_R_equivalents 0.0663
_diffrn_reflns_av_unetI/netI 0.0293
_diffrn_reflns_Laue_measured_fraction_full 1.000
_diffrn_reflns_Laue_measured_fraction_max 0.901
_diffrn_reflns_limit_h_max 10
_diffrn_reflns_limit_h_min -10
_diffrn_reflns_limit_k_max 45
_diffrn_reflns_limit_k_min -46
_diffrn_reflns_limit_l_max 19
_diffrn_reflns_limit_l_min -19
_diffrn_reflns_number 102521
_diffrn_reflns_point_group_measured_fraction_full 1.000
_diffrn_reflns_point_group_measured_fraction_max 0.901
_diffrn_reflns_theta_full 25.243
_diffrn_reflns_theta_max 28.587
_diffrn_reflns_theta_min 1.177
_diffrn_source 'MX1 Beamline Australian Synchrotron'
_diffrn_standards_number 0
_exptl_absorpt_coefficient_mu 1.404
_exptl_absorpt_correction_T_max 0.7457
_exptl_absorpt_correction_T_min 0.6798
_exptl_absorpt_correction_type multi-scan
_exptl_absorpt_process_details 'XDS (Kabsch, 2010)'
_exptl_crystal_colour colourless
_exptl_crystal_colour_primary colourless
_exptl_crystal_density_diffrn 1.867
_exptl_crystal_description needle
_exptl_crystal_F_000 2288
_exptl_crystal_recrystallization_method 'grown by slow evaporation from methanol/ethanol/acetonitrile'
_exptl_crystal_size_max 0.2
_exptl_crystal_size_mid 0.05
_exptl_crystal_size_min 0.05
_refine_diff_density_max 0.824
_refine_diff_density_min -0.695
_refine_diff_density_rms 0.094
_refine_ls_extinction_method none
_refine_ls_goodness_of_fit_ref 1.041
_refine_ls_hydrogen_treatment mixed
_refine_ls_matrix_type full
_refine_ls_number_parameters 922
_refine_ls_number_reflns 9289
_refine_ls_number_restraints 612
_refine_ls_restrained_S_all 1.114
_refine_ls_R_factor_all 0.0476
_refine_ls_R_factor_gt 0.0402
_refine_ls_shift/su_max 0.001
_refine_ls_shift/su_mean 0.000
_refine_ls_structure_factor_coef Fsqd
_refine_ls_weighting_details 'w=1/[\s^2^(Fo^2^)+(0.0555P)^2^+5.6686P] where P=(Fo^2^+2Fc^2^)/3'
_refine_ls_weighting_scheme calc
_refine_ls_wR_factor_gt 0.1009
_refine_ls_wR_factor_ref 0.1074
_reflns_Friedel_coverage 0.000
_reflns_number_gt 7914
_reflns_number_total 9289
_reflns_threshold_expression 'I > 2\s(I)'
_cod_data_source_file d3dt03281g2.cif
_cod_data_source_block rwg2022_ph104_108m
_cod_depositor_comments 'Adding full bibliography for 7714716--7714722.cif.'
_cod_database_code 7714722
_shelx_shelxl_version_number 2018/3
_shelx_space_group_comment
;
The symmetry employed for this shelxl refinement is uniquely defined
by the following loop, which should always be used as a source of
symmetry information in preference to the above space-group names.
They are only intended as comments.
;
_shelx_estimated_absorpt_t_max 0.933
_shelx_estimated_absorpt_t_min 0.767
_exptl_absorpt_special_details
;
XDS does not report the values of _exptl_absorpt_correction_T_min and
_exptl_absorpt_correction_T_max.  Even though the data was processed by XDS
the values of the absorption corrections reported by SADABS (Bruker, 2001) are
reported.
;
_diffrn_measurement_detector_type 'Dectris Eiger2 9M'
_olex2_refinement_description
;
1. Fixed Uiso
 At 1.2 times of:
  All C(H) groups, All C(H,H) groups, All C(H,H,H,H,H) groups, All N(H,H) groups
2. Restrained distances
 Cl1-O1 = Cl1-O2 = Cl1-O3 = Cl1-O4
 1.42 with sigma of 0.001
 O1-O2 = O1-O3 = O1-O4 = O2-O3 = O2-O4 = O3-O4
 2.31986 with sigma of 0.001
 Cl1A-O1A = Cl1A-O2A = Cl1A-O3A = Cl1A-O4A
 1.42 with sigma of 0.001
 O1A-O2A = O1A-O3A = O1A-O4A = O2A-O3A = O2A-O4A = O3A-O4A
 2.31986 with sigma of 0.001
 Cl1B-O1B = Cl1B-O2B = Cl1B-O3B = Cl1B-O4B
 1.42 with sigma of 0.001
 O1B-O2B = O1B-O3B = O1B-O4B = O2B-O3B = O2B-O4B = O3B-O4B
 2.31986 with sigma of 0.001
 Cl3-O9 = Cl3-O10 = Cl3-O11 = Cl3-O12
 1.42 with sigma of 0.001
 O9-O10 = O9-O11 = O9-O12 = O10-O11 = O10-O12 = O11-O12
 2.31986 with sigma of 0.001
 Cl3A-O9A = Cl3A-O10A = Cl3A-O11A = Cl3A-O12A
 1.42 with sigma of 0.001
 O9A-O10A = O9A-O11A = O9A-O12A = O10A-O11A = O10A-O12A = O11A-O12A
 2.31986 with sigma of 0.001
 Cl3B-O9B = Cl3B-O10B = Cl3B-O11B = Cl3B-O12B
 1.42 with sigma of 0.001
 O9B-O10B = O9B-O11B = O9B-O12B = O10B-O11B = O10B-O12B = O11B-O12B
 2.31986 with sigma of 0.001
 Cl4-O13 = Cl4-O14 = Cl4-O15 = Cl4-O16
 1.42 with sigma of 0.001
 O13-O14 = O13-O15 = O13-O16 = O14-O15 = O14-O16 = O15-O16
 2.31986 with sigma of 0.001
 Cl4A-O13A = Cl4A-O14A = Cl4A-O15A = Cl4A-O16A
 1.42 with sigma of 0.001
 O13A-O14A = O13A-O15A = O13A-O16A = O14A-O15A = O14A-O16A = O15A-O16A
 2.31986 with sigma of 0.001
 N6-H6A = N6-H6B = N7-H7A = N7-H7B
 0.88 with sigma of 0.005
 H6A-H6B = H7A-H7B
 1.41 with sigma of 0.005
 N13-H13A = N13-H13B = N14-H14A = N14-H14B
 0.88 with sigma of 0.005
 H13A-H13B = H14A-H14B
 1.41 with sigma of 0.005
 N13A-H13E = N13A-H13F = N14A-H14E = N14A-H14F
 0.88 with sigma of 0.005
 H13E-H13F = H14E-H14F
 1.41 with sigma of 0.005
 N13B-H13I = N13B-H13J = N14B-H14I = N14B-H14J
 0.88 with sigma of 0.005
 H13I-H13J = H14I-H14J
 1.41 with sigma of 0.005
 C20-H13A = C20-H13B = C21-H14A = C21-H14B
 1.92827 with sigma of 0.005
 C20A-H13E = C20A-H13F = C21A-H14E = C21A-H14F
 1.92827 with sigma of 0.005
 C20B-H13I = C20A-H13J = C21B-H14I = C21A-H14J
 1.92827 with sigma of 0.005
3. Uiso/Uaniso restraints and constraints
Cl1 \\sim Cl1A \\sim Cl1B: within 2A with sigma of 0.001 and sigma for terminal
atoms of 0.002 within 2A
O1 \\sim O2 \\sim O3 \\sim O4 \\sim O1A \\sim O2A \\sim O3A \\sim O4A \\sim O1B
\\sim O2B \\sim O3B \\sim O4B: within 2A with sigma of 0.001 and sigma for
terminal atoms of 0.002 within 2A
Cl3 \\sim Cl3A \\sim Cl3B: within 2A with sigma of 0.001 and sigma for terminal
atoms of 0.002 within 2A
O9 \\sim O10 \\sim O11 \\sim O12 \\sim O9A \\sim O10A \\sim O11A \\sim O12A
\\sim O9B \\sim O10B \\sim O11B \\sim O12B: within 2A with sigma of 0.001 and
sigma for terminal atoms of 0.002 within 2A
Cl4 \\sim Cl4A: within 2A with sigma of 0.001 and sigma for terminal atoms of
0.002 within 2A
O13 \\sim O14 \\sim O15 \\sim O16 \\sim O13A \\sim O14A \\sim O15A \\sim O16A:
within 2A with sigma of 0.001 and sigma for terminal atoms of 0.002 within 2A
Uanis(C20) \\sim Ueq: with sigma of 0.007 and sigma for terminal atoms of 0.014
Uanis(Cd2) = Uanis(Cd2A) = Uanis(Cd2B)
Uanis(N8) = Uanis(N8A) = Uanis(N8B)
Uanis(N9) = Uanis(N9A) = Uanis(N9B)
Uanis(N10) = Uanis(N10A) = Uanis(N10B)
Uanis(N11) = Uanis(N11A) = Uanis(N11B)
Uanis(N12) = Uanis(N12A) = Uanis(N12B)
Uanis(N13) = Uanis(N13A) = Uanis(N13B)
Uanis(N14) = Uanis(N14A) = Uanis(N14B)
Uanis(C12) = Uanis(C12A) = Uanis(C12B)
Uanis(C13) = Uanis(C13A) = Uanis(C13B)
Uanis(C14) = Uanis(C14A) = Uanis(C14B)
Uanis(C15) = Uanis(C15A) = Uanis(C15B)
Uanis(C16) = Uanis(C16A) = Uanis(C16B)
Uanis(C17) = Uanis(C17A) = Uanis(C17B)
Uanis(C18) = Uanis(C18A) = Uanis(C18B)
Uanis(C19) = Uanis(C19A) = Uanis(C19B)
Uanis(C20) = Uanis(C20A) = Uanis(C20B)
Uanis(C21) = Uanis(C21A) = Uanis(C21B)
Uanis(C22) = Uanis(C22A) = Uanis(C22B)
4. Same fragment restrains
{Cd2, N8, N9, N10, N11, N12, N13, N14, C12, C13, C14, C15, C16, C17, C18, C19,
C20, C21, C22} sigma for 1-2: 0.01, 1-3: 0.02
as in
{Cd2A, N8A, N9A, N10A, N11A, N12A, N13A, N14A, C12A, C13A, C14A, C15A, C16A,
C17A, C18A, C19A, C20A, C21A, C22A}
{Cd2, N8, N9, N10, N11, N12, N13, N14, C12, C13, C14, C15, C16, C17, C18, C19,
C20, C21, C22} sigma for 1-2: 0.01, 1-3: 0.02
as in
{Cd2B, N8B, N9B, N10B, N11B, N12B, N13B, N14B, C12B, C13B, C14B, C15B, C16B,
C17B, C18B, C19B, C20B, C21B, C22B}
5. Others
 1*[Sof(Cd2)+Sof(N8)+Sof(N9)+Sof(H9A)+Sof(H9B)+Sof(N10)+Sof(H10A)+Sof(H10B)+
 Sof(N11)+Sof(H11A)+Sof(H11B)+Sof(N12)+Sof(N13)+Sof(N14)+Sof(C12)+Sof(H12A)+
 Sof(H12B)+Sof(C13)+Sof(H13C)+Sof(H13D)+Sof(C14)+Sof(H14C)+Sof(H14D)+Sof(C15)+
 Sof(H15A)+Sof(H15B)+Sof(C16)+Sof(H16A)+Sof(H16B)+Sof(C17)+Sof(H17A)+Sof(H17B)+
 Sof(C18)+Sof(H18)+Sof(C19)+Sof(H19)+Sof(C20)+Sof(C21)+Sof(C22)+Sof(H22)+
 Sof(H13A)+Sof(H13B)+Sof(H14A)+Sof(H14B)]+1*[Sof(Cd2A)+Sof(N8A)+Sof(N9A)+
 Sof(H9AA)+Sof(H9AB)+Sof(N10A)+Sof(H10C)+Sof(H10D)+Sof(N11A)+Sof(H11C)+
 Sof(H11D)+Sof(N12A)+Sof(N13A)+Sof(N14A)+Sof(C12A)+Sof(H12C)+Sof(H12D)+
 Sof(C13A)+Sof(H13G)+Sof(H13H)+Sof(C14A)+Sof(H14G)+Sof(H14H)+Sof(C15A)+
 Sof(H15C)+Sof(H15D)+Sof(C16A)+Sof(H16C)+Sof(H16D)+Sof(C17A)+Sof(H17C)+
 Sof(H17D)+Sof(C18A)+Sof(H18A)+Sof(C19A)+Sof(H19A)+Sof(C20A)+Sof(C21A)+
 Sof(C22A)+Sof(H22A)+Sof(H13E)+Sof(H13F)+Sof(H14E)+Sof(H14F)]+1*[Sof(Cd2B)+
 Sof(N8B)+Sof(N9B)+Sof(H9BA)+Sof(H9BB)+Sof(N10B)+Sof(H10E)+Sof(H10F)+Sof(N11B)+
 Sof(H11E)+Sof(H11F)+Sof(N12B)+Sof(N13B)+Sof(N14B)+Sof(C12B)+Sof(H12E)+
 Sof(H12F)+Sof(C13B)+Sof(H13K)+Sof(H13L)+Sof(C14B)+Sof(H14K)+Sof(H14L)+
 Sof(C15B)+Sof(H15E)+Sof(H15F)+Sof(C16B)+Sof(H16E)+Sof(H16F)+Sof(C17B)+
 Sof(H17E)+Sof(H17F)+Sof(C18B)+Sof(H18B)+Sof(C19B)+Sof(H19B)+Sof(C20B)+
 Sof(C21B)+Sof(C22B)+Sof(H22B)+Sof(H13I)+Sof(H13J)+Sof(H14I)+Sof(H14J)]=1 with
 esd of 0.00001
 1*[Sof(Cl1)+Sof(O1)+Sof(O2)+Sof(O3)+Sof(O4)]+1*[Sof(Cl1A)+Sof(O1A)+Sof(O2A)+
 Sof(O3A)+Sof(O4A)]+1*[Sof(Cl1B)+Sof(O1B)+Sof(O2B)+Sof(O3B)+Sof(O4B)]=1 with
 esd of 0.00001
 1*[Sof(Cl3)+Sof(O9)+Sof(O10)+Sof(O11)+Sof(O12)]+1*[Sof(Cl3A)+Sof(O9A)+
 Sof(O10A)+Sof(O11A)+Sof(O12A)]+1*[Sof(Cl3B)+Sof(O9B)+Sof(O10B)+Sof(O11B)+
 Sof(O12B)]=1 with esd of 0.00001
 Sof(Cd2)=Sof(N8)=Sof(N9)=Sof(H9A)=Sof(H9B)=Sof(N10)=Sof(H10A)=Sof(H10B)=
 Sof(N11)=Sof(H11A)=Sof(H11B)=Sof(N12)=Sof(N13)=Sof(N14)=Sof(C12)=Sof(H12A)=
 Sof(H12B)=Sof(C13)=Sof(H13C)=Sof(H13D)=Sof(C14)=Sof(H14C)=Sof(H14D)=Sof(C15)=
 Sof(H15A)=Sof(H15B)=Sof(C16)=Sof(H16A)=Sof(H16B)=Sof(C17)=Sof(H17A)=Sof(H17B)=
 Sof(C18)=Sof(H18)=Sof(C19)=Sof(H19)=Sof(C20)=Sof(C21)=Sof(C22)=Sof(H22)=
 Sof(H13A)=Sof(H13B)=Sof(H14A)=Sof(H14B)=FVAR(1)
 Sof(Cl3)=Sof(O9)=Sof(O10)=Sof(O11)=Sof(O12)=FVAR(2)
 1(DFIX)=1(DFIX)=1(DFIX)=1(DFIX)=1(DFIX)=1(DFIX)=1(DFIX)=1(DFIX)=FVAR(3)
 Sof(Cl1)=Sof(O1)=Sof(O2)=Sof(O3)=Sof(O4)=FVAR(4)
 Sof(Cd2A)=Sof(N8A)=Sof(N9A)=Sof(H9AA)=Sof(H9AB)=Sof(N10A)=Sof(H10C)=Sof(H10D)=
 Sof(N11A)=Sof(H11C)=Sof(H11D)=Sof(N12A)=Sof(N13A)=Sof(N14A)=Sof(C12A)=
 Sof(H12C)=Sof(H12D)=Sof(C13A)=Sof(H13G)=Sof(H13H)=Sof(C14A)=Sof(H14G)=
 Sof(H14H)=Sof(C15A)=Sof(H15C)=Sof(H15D)=Sof(C16A)=Sof(H16C)=Sof(H16D)=
 Sof(C17A)=Sof(H17C)=Sof(H17D)=Sof(C18A)=Sof(H18A)=Sof(C19A)=Sof(H19A)=
 Sof(C20A)=Sof(C21A)=Sof(C22A)=Sof(H22A)=Sof(H13E)=Sof(H13F)=Sof(H14E)=
 Sof(H14F)=FVAR(5)
 Sof(Cd2B)=Sof(N8B)=Sof(N9B)=Sof(H9BA)=Sof(H9BB)=Sof(N10B)=Sof(H10E)=Sof(H10F)=
 Sof(N11B)=Sof(H11E)=Sof(H11F)=Sof(N12B)=Sof(N13B)=Sof(N14B)=Sof(C12B)=
 Sof(H12E)=Sof(H12F)=Sof(C13B)=Sof(H13K)=Sof(H13L)=Sof(C14B)=Sof(H14K)=
 Sof(H14L)=Sof(C15B)=Sof(H15E)=Sof(H15F)=Sof(C16B)=Sof(H16E)=Sof(H16F)=
 Sof(C17B)=Sof(H17E)=Sof(H17F)=Sof(C18B)=Sof(H18B)=Sof(C19B)=Sof(H19B)=
 Sof(C20B)=Sof(C21B)=Sof(C22B)=Sof(H22B)=Sof(H13I)=Sof(H13J)=Sof(H14I)=
 Sof(H14J)=FVAR(6)
 1(DFIX)=1(DFIX)=1(DFIX)=FVAR(7)
 Sof(Cl1A)=Sof(O1A)=Sof(O2A)=Sof(O3A)=Sof(O4A)=FVAR(8)
 Sof(Cl1B)=Sof(O1B)=Sof(O2B)=Sof(O3B)=Sof(O4B)=FVAR(9)
 Sof(Cl3A)=Sof(O9A)=Sof(O10A)=Sof(O11A)=Sof(O12A)=FVAR(10)
 Sof(Cl3B)=Sof(O9B)=Sof(O10B)=Sof(O11B)=Sof(O12B)=FVAR(11)
 Sof(Cl4A)=Sof(O13A)=Sof(O14A)=Sof(O15A)=Sof(O16A)=1-FVAR(12)
 Sof(Cl4)=Sof(O13)=Sof(O14)=Sof(O15)=Sof(O16)=FVAR(12)
6.a Secondary CH2 refined with riding coordinates:
 N2(H2A,H2B), N3(H3A,H3B), N4(H4A,H4B), C1(H1A,H1B), C2(H2C,H2D), C3(H3C,H3D),
 C4(H4C,H4D), C5(H5A,H5B), C6(H6C,H6D), N9(H9A,H9B), N10(H10A,H10B), N11(H11A,
 H11B), C12(H12A,H12B), C13(H13C,H13D), C14(H14C,H14D), C15(H15A,H15B),
 C16(H16A,H16B), C17(H17A,H17B), N9A(H9AA,H9AB), N10A(H10C,H10D), N11A(H11C,
 H11D), C12A(H12C,H12D), C13A(H13G,H13H), C14A(H14G,H14H), C15A(H15C,H15D),
 C16A(H16C,H16D), C17A(H17C,H17D), N9B(H9BA,H9BB), N10B(H10E,H10F), N11B(H11E,
 H11F), C12B(H12E,H12F), C13B(H13K,H13L), C14B(H14K,H14L), C15B(H15E,H15F),
 C16B(H16E,H16F), C17B(H17E,H17F)
6.b Aromatic/amide H refined with riding coordinates:
 C7(H7), C8(H8), C11(H11), C18(H18), C19(H19), C22(H22), C18A(H18A),
 C19A(H19A), C22A(H22A), C18B(H18B), C19B(H19B), C22B(H22B)
;
_olex2_exptl_crystal_mounting_method mounted
_olex2_submission_special_instructions 'No special instructions were received'

loop_
_space_group_symop_operation_xyz
'x, y, z'
'-x+1/2, y+1/2, -z+1/2'
'-x, -y, -z'
'x-1/2, -y-1/2, z-1/2'

loop_
_atom_site_label
_atom_site_type_symbol
_atom_site_fract_x
_atom_site_fract_y
_atom_site_fract_z
_atom_site_U_iso_or_equiv
_atom_site_adp_type
_atom_site_occupancy
_atom_site_site_symmetry_order
_atom_site_calc_flag
_atom_site_refinement_flags_posn
_atom_site_refinement_flags_adp
_atom_site_refinement_flags_occupancy
_atom_site_disorder_assembly
_atom_site_disorder_group
Cd1 Cd 0.15505(3) 0.55757(2) 0.25747(2) 0.02719(8) Uani 1 1 d . . . . .
N1 N -0.0579(3) 0.57043(7) 0.35921(16) 0.0271(5) Uani 1 1 d . . . . .
N2 N 0.0463(4) 0.61514(8) 0.20597(18) 0.0351(6) Uani 1 1 d . . . . .
H2A H 0.119427 0.634577 0.223102 0.042 Uiso 1 1 calc R U . . .
H2B H 0.032302 0.614842 0.144238 0.042 Uiso 1 1 calc R U . . .
N3 N -0.0198(4) 0.50411(8) 0.24072(19) 0.0349(6) Uani 1 1 d . . . . .
H3A H -0.081870 0.505250 0.186289 0.042 Uiso 1 1 calc R U . . .
H3B H 0.044123 0.482225 0.241755 0.042 Uiso 1 1 calc R U . . .
N4 N 0.3084(3) 0.55879(8) 0.39453(17) 0.0309(5) Uani 1 1 d . . . . .
H4A H 0.334853 0.534283 0.412893 0.037 Uiso 1 1 calc R U . . .
H4B H 0.406688 0.572065 0.389893 0.037 Uiso 1 1 calc R U . . .
N5 N 0.3592(3) 0.53755(7) 0.17087(16) 0.0290(5) Uani 1 1 d . . . . .
N6 N 0.7826(4) 0.50139(11) 0.0409(2) 0.0477(8) Uani 1 1 d D . . . .
H6A H 0.801(5) 0.4767(3) 0.032(3) 0.057 Uiso 1 1 d D U . . .
H6B H 0.828(5) 0.5140(8) -0.003(2) 0.057 Uiso 1 1 d D U . . .
N7 N 0.6048(4) 0.44875(9) 0.1477(2) 0.0408(7) Uani 1 1 d D . . . .
H7A H 0.536(4) 0.4321(8) 0.171(2) 0.049 Uiso 1 1 d D U . . .
H7B H 0.653(4) 0.4368(9) 0.1041(19) 0.049 Uiso 1 1 d D U . . .
C1 C -0.1094(4) 0.61103(9) 0.3445(2) 0.0324(6) Uani 1 1 d . . . . .
H1A H -0.027026 0.628114 0.378845 0.039 Uiso 1 1 calc R U . . .
H1B H -0.221855 0.615131 0.368043 0.039 Uiso 1 1 calc R U . . .
C2 C -0.1183(4) 0.62189(10) 0.2438(2) 0.0356(7) Uani 1 1 d . . . . .
H2C H -0.206971 0.606242 0.209986 0.043 Uiso 1 1 calc R U . . .
H2D H -0.149848 0.649461 0.236570 0.043 Uiso 1 1 calc R U . . .
C3 C -0.1986(4) 0.54311(9) 0.3368(2) 0.0307(6) Uani 1 1 d . . . . .
H3C H -0.269837 0.552986 0.283781 0.037 Uiso 1 1 calc R U . . .
H3D H -0.270362 0.541538 0.388767 0.037 Uiso 1 1 calc R U . . .
C4 C -0.1352(4) 0.50296(9) 0.3155(2) 0.0326(6) Uani 1 1 d . . . . .
H4C H -0.074125 0.491887 0.370557 0.039 Uiso 1 1 calc R U . . .
H4D H -0.233035 0.486024 0.297843 0.039 Uiso 1 1 calc R U . . .
C5 C 0.0233(4) 0.56407(9) 0.45162(19) 0.0303(6) Uani 1 1 d . . . . .
H5A H 0.020196 0.536148 0.465996 0.036 Uiso 1 1 calc R U . . .
H5B H -0.042201 0.577883 0.496027 0.036 Uiso 1 1 calc R U . . .
C6 C 0.2054(4) 0.57787(10) 0.4614(2) 0.0316(6) Uani 1 1 d . . . . .
H6C H 0.208267 0.606202 0.452402 0.038 Uiso 1 1 calc R U . . .
H6D H 0.254869 0.572218 0.523615 0.038 Uiso 1 1 calc R U . . .
C7 C 0.4450(4) 0.56211(9) 0.1208(2) 0.0348(7) Uani 1 1 d . . . . .
H7 H 0.409497 0.588312 0.116447 0.042 Uiso 1 1 calc R U . . .
C8 C 0.5821(4) 0.55067(10) 0.0758(2) 0.0378(8) Uani 1 1 d . . . . .
H8 H 0.638651 0.568902 0.040673 0.045 Uiso 1 1 calc R U . . .
C9 C 0.6391(4) 0.51260(11) 0.0810(2) 0.0369(7) Uani 1 1 d . . . . .
C10 C 0.5505(4) 0.48655(9) 0.1338(2) 0.0320(6) Uani 1 1 d . . . . .
C11 C 0.4125(4) 0.50063(9) 0.17564(19) 0.0280(6) Uani 1 1 d . . . . .
H11 H 0.351264 0.483037 0.210094 0.034 Uiso 1 1 calc R U . . .
Cd2 Cd 0.9729(3) 0.24944(5) 0.54377(11) 0.03034(16) Uani 0.368(2) 1 d D . P A 1
N8 N 1.0385(11) 0.18626(17) 0.6052(6) 0.0288(7) Uani 0.368(2) 1 d D . P A 1
N9 N 0.7594(11) 0.2381(3) 0.6317(7) 0.0480(19) Uani 0.368(2) 1 d D . P A 1
H9A H 0.745836 0.258980 0.668000 0.058 Uiso 0.368(2) 1 calc R U P A 1
H9B H 0.661552 0.234804 0.595982 0.058 Uiso 0.368(2) 1 calc R U P A 1
N10 N 1.2164(10) 0.2588(3) 0.6360(7) 0.043(2) Uani 0.368(2) 1 d D . P A 1
H10A H 1.286023 0.275530 0.609148 0.052 Uiso 0.368(2) 1 calc R U P A 1
H10B H 1.190558 0.269235 0.689799 0.052 Uiso 0.368(2) 1 calc R U P A 1
N11 N 0.999(3) 0.2112(3) 0.4172(5) 0.0329(11) Uani 0.368(2) 1 d D . P A 1
H11A H 0.911045 0.216040 0.375319 0.039 Uiso 0.368(2) 1 calc R U P A 1
H11B H 1.097000 0.217135 0.391987 0.039 Uiso 0.368(2) 1 calc R U P A 1
N12 N 0.9473(13) 0.3035(3) 0.4608(9) 0.0277(11) Uani 0.368(2) 1 d D . P A 1
N13 N 0.9093(13) 0.4027(2) 0.3011(6) 0.0358(15) Uani 0.368(2) 1 d D . P A 1
N14 N 0.6189(10) 0.3683(3) 0.3627(6) 0.0385(12) Uani 0.368(2) 1 d D . P A 1
C12 C 0.8845(16) 0.1718(3) 0.6407(10) 0.0412(12) Uani 0.368(2) 1 d D . P A 1
H12A H 0.913444 0.150663 0.684428 0.049 Uiso 0.368(2) 1 calc R U P A 1
H12B H 0.809066 0.161028 0.590293 0.049 Uiso 0.368(2) 1 calc R U P A 1
C13 C 0.7911(17) 0.2039(4) 0.6882(8) 0.0377(18) Uani 0.368(2) 1 d D . P A 1
H13C H 0.681388 0.193733 0.705814 0.045 Uiso 0.368(2) 1 calc R U P A 1
H13D H 0.859240 0.211472 0.744433 0.045 Uiso 0.368(2) 1 calc R U P A 1
C14 C 1.1815(14) 0.1909(3) 0.6754(7) 0.0381(18) Uani 0.368(2) 1 d D . P A 1
H14C H 1.245121 0.166352 0.682046 0.046 Uiso 0.368(2) 1 calc R U P A 1
H14D H 1.136085 0.196899 0.734442 0.046 Uiso 0.368(2) 1 calc R U P A 1
C15 C 1.3000(15) 0.2227(4) 0.6516(13) 0.057(3) Uani 0.368(2) 1 d D . P A 1
H15A H 1.389755 0.225641 0.701585 0.068 Uiso 0.368(2) 1 calc R U P A 1
H15B H 1.355296 0.215178 0.596282 0.068 Uiso 0.368(2) 1 calc R U P A 1
C16 C 1.0928(12) 0.1622(2) 0.5292(7) 0.0334(15) Uani 0.368(2) 1 d D . P A 1
H16A H 1.215065 0.166701 0.523229 0.040 Uiso 0.368(2) 1 calc R U P A 1
H16B H 1.078188 0.134649 0.544526 0.040 Uiso 0.368(2) 1 calc R U P A 1
C17 C 0.999(4) 0.1701(3) 0.4417(9) 0.045(3) Uani 0.368(2) 1 d D . P A 1
H17A H 0.880902 0.161221 0.444011 0.054 Uiso 0.368(2) 1 calc R U P A 1
H17B H 1.051001 0.155137 0.393787 0.054 Uiso 0.368(2) 1 calc R U P A 1
C18 C 1.0864(14) 0.3214(8) 0.432(3) 0.032(2) Uani 0.368(2) 1 d D . P A 1
H18 H 1.194995 0.311357 0.451880 0.038 Uiso 0.368(2) 1 calc R U P A 1
C19 C 1.0780(14) 0.3530(8) 0.377(3) 0.0336(17) Uani 0.368(2) 1 d D . P A 1
H19 H 1.178273 0.363412 0.355304 0.040 Uiso 0.368(2) 1 calc R U P A 1
C20 C 0.9216(13) 0.3698(4) 0.3531(14) 0.0295(16) Uani 0.368(2) 1 d D U P A 1
C21 C 0.7768(11) 0.3522(4) 0.3845(10) 0.0254(15) Uani 0.368(2) 1 d D . P A 1
C22 C 0.7957(13) 0.3192(4) 0.4376(13) 0.0282(14) Uani 0.368(2) 1 d D . P A 1
H22 H 0.697445 0.307293 0.458143 0.034 Uiso 0.368(2) 1 calc R U P A 1
H13A H 0.821(5) 0.4042(15) 0.262(3) 0.034 Uiso 0.368(2) 1 d D U P A 1
H13B H 0.998(4) 0.4084(15) 0.272(4) 0.034 Uiso 0.368(2) 1 d D U P A 1
H14A H 0.611(4) 0.3827(17) 0.313(3) 0.034 Uiso 0.368(2) 1 d D U P A 1
H14B H 0.535(3) 0.3517(8) 0.357(5) 0.034 Uiso 0.368(2) 1 d D U P A 1
Cd2A Cd 1.0090(3) 0.24457(6) 0.54840(13) 0.03034(16) Uani 0.345(2) 1 d D . P B 2
N8A N 1.0334(12) 0.1800(2) 0.6063(6) 0.0288(7) Uani 0.345(2) 1 d D . P B 2
N9A N 0.8042(12) 0.2411(4) 0.6492(7) 0.0480(19) Uani 0.345(2) 1 d D . P B 2
H9AA H 0.813302 0.261939 0.686800 0.058 Uiso 0.345(2) 1 calc R U P B 2
H9AB H 0.700278 0.241913 0.618247 0.058 Uiso 0.345(2) 1 calc R U P B 2
N10A N 1.2613(13) 0.2469(3) 0.6314(8) 0.043(2) Uani 0.345(2) 1 d D . P B 2
H10C H 1.338918 0.259176 0.599206 0.052 Uiso 0.345(2) 1 calc R U P B 2
H10D H 1.250170 0.260492 0.683321 0.052 Uiso 0.345(2) 1 calc R U P B 2
N11A N 0.982(2) 0.2070(3) 0.4199(5) 0.0329(11) Uani 0.345(2) 1 d D . P B 2
H11C H 0.893135 0.215757 0.382446 0.039 Uiso 0.345(2) 1 calc R U P B 2
H11D H 1.077497 0.208997 0.389769 0.039 Uiso 0.345(2) 1 calc R U P B 2
N12A N 0.9681(11) 0.3000(3) 0.4705(9) 0.0277(11) Uani 0.345(2) 1 d D . P B 2
N13A N 0.817(2) 0.3944(3) 0.3063(11) 0.0358(15) Uani 0.345(2) 1 d D . P B 2
N14A N 0.5734(13) 0.3485(5) 0.3876(13) 0.0385(12) Uani 0.345(2) 1 d D . P B 2
C12A C 0.8811(17) 0.1712(3) 0.6523(11) 0.0412(12) Uani 0.345(2) 1 d D . P B 2
H12C H 0.905904 0.149811 0.695787 0.049 Uiso 0.345(2) 1 calc R U P B 2
H12D H 0.790606 0.162463 0.606910 0.049 Uiso 0.345(2) 1 calc R U P B 2
C13A C 0.8179(18) 0.2061(4) 0.7032(8) 0.0377(18) Uani 0.345(2) 1 d D . P B 2
H13G H 0.705213 0.199893 0.724290 0.045 Uiso 0.345(2) 1 calc R U P B 2
H13H H 0.896350 0.210810 0.757552 0.045 Uiso 0.345(2) 1 calc R U P B 2
C14A C 1.1886(14) 0.1789(3) 0.6684(7) 0.0381(18) Uani 0.345(2) 1 d D . P B 2
H14G H 1.241344 0.153104 0.663479 0.046 Uiso 0.345(2) 1 calc R U P B 2
H14H H 1.155418 0.181595 0.731380 0.046 Uiso 0.345(2) 1 calc R U P B 2
C15A C 1.3185(17) 0.2085(4) 0.6534(16) 0.057(3) Uani 0.345(2) 1 d D . P B 2
H15C H 1.396587 0.210017 0.708975 0.068 Uiso 0.345(2) 1 calc R U P B 2
H15D H 1.385571 0.199385 0.603718 0.068 Uiso 0.345(2) 1 calc R U P B 2
C16A C 1.0465(15) 0.1542(2) 0.5268(8) 0.0334(15) Uani 0.345(2) 1 d D . P B 2
H16C H 1.167791 0.151710 0.515480 0.040 Uiso 0.345(2) 1 calc R U P B 2
H16D H 1.005765 0.128217 0.542799 0.040 Uiso 0.345(2) 1 calc R U P B 2
C17A C 0.953(4) 0.1664(3) 0.4426(9) 0.045(3) Uani 0.345(2) 1 d D . P B 2
H17C H 0.830507 0.162364 0.448022 0.054 Uiso 0.345(2) 1 calc R U P B 2
H17D H 0.987258 0.149972 0.392260 0.054 Uiso 0.345(2) 1 calc R U P B 2
C18A C 1.0797(18) 0.3194(9) 0.423(3) 0.032(2) Uani 0.345(2) 1 d D . P B 2
H18A H 1.193775 0.310605 0.425181 0.038 Uiso 0.345(2) 1 calc R U P B 2
C19A C 1.0330(17) 0.3514(8) 0.373(3) 0.0336(17) Uani 0.345(2) 1 d D . P B 2
H19A H 1.118115 0.366272 0.347164 0.040 Uiso 0.345(2) 1 calc R U P B 2
C20A C 0.8643(17) 0.3629(6) 0.3588(19) 0.0295(16) Uani 0.345(2) 1 d D . P B 2
C21A C 0.7451(14) 0.3415(6) 0.4039(19) 0.0254(15) Uani 0.345(2) 1 d D . P B 2
C22A C 0.8034(13) 0.3105(5) 0.4561(15) 0.0282(14) Uani 0.345(2) 1 d D . P B 2
H22A H 0.721732 0.295345 0.484015 0.034 Uiso 0.345(2) 1 calc R U P B 2
H13E H 0.899(3) 0.4100(13) 0.293(6) 0.034 Uiso 0.345(2) 1 d D U P B 2
H13F H 0.736(7) 0.4089(14) 0.326(4) 0.034 Uiso 0.345(2) 1 d D U P B 2
H14E H 0.507(3) 0.3308(12) 0.408(5) 0.034 Uiso 0.345(2) 1 d D U P B 2
H14F H 0.538(4) 0.3708(10) 0.408(5) 0.034 Uiso 0.345(2) 1 d D U P B 2
Cd2B Cd 1.0800(2) 0.24887(3) 0.53871(6) 0.03034(16) Uani 0.2871(11) 1 d D . P C 3
N8B N 1.0366(11) 0.18794(18) 0.6149(5) 0.0288(7) Uani 0.2871(11) 1 d D . P C 3
N9B N 0.9038(11) 0.2619(3) 0.6541(6) 0.0480(19) Uani 0.2871(11) 1 d D . P C 3
H9BA H 0.967194 0.268864 0.705590 0.058 Uiso 0.2871(11) 1 calc R U P C 3
H9BB H 0.832700 0.281744 0.637494 0.058 Uiso 0.2871(11) 1 calc R U P C 3
N10B N 1.3343(11) 0.2381(3) 0.6104(7) 0.043(2) Uani 0.2871(11) 1 d D . P C 3
H10E H 1.408720 0.230692 0.569623 0.052 Uiso 0.2871(11) 1 calc R U P C 3
H10F H 1.373970 0.260116 0.637983 0.052 Uiso 0.2871(11) 1 calc R U P C 3
N11B N 0.977(3) 0.2076(3) 0.4250(6) 0.0329(11) Uani 0.2871(11) 1 d D . P C 3
H11E H 0.865429 0.212827 0.410198 0.039 Uiso 0.2871(11) 1 calc R U P C 3
H11F H 1.034302 0.211449 0.374683 0.039 Uiso 0.2871(11) 1 calc R U P C 3
N12B N 1.0163(14) 0.3016(3) 0.4547(8) 0.0277(11) Uani 0.2871(11) 1 d D . P C 3
N13B N 0.825(3) 0.3994(4) 0.3145(14) 0.0358(15) Uani 0.2871(11) 1 d D . P C 3
N14B N 0.6012(14) 0.3477(6) 0.3944(16) 0.0385(12) Uani 0.2871(11) 1 d D . P C 3
C12B C 0.9299(14) 0.1932(3) 0.6910(7) 0.0412(12) Uani 0.2871(11) 1 d D . P C 3
H12E H 1.002233 0.198456 0.747327 0.049 Uiso 0.2871(11) 1 calc R U P C 3
H12F H 0.865091 0.169181 0.700199 0.049 Uiso 0.2871(11) 1 calc R U P C 3
C13B C 0.8057(13) 0.2272(3) 0.6710(9) 0.0377(18) Uani 0.2871(11) 1 d D . P C 3
H13K H 0.727597 0.221207 0.617228 0.045 Uiso 0.2871(11) 1 calc R U P C 3
H13L H 0.737236 0.231436 0.723513 0.045 Uiso 0.2871(11) 1 calc R U P C 3
C14B C 1.2115(12) 0.1746(3) 0.6419(8) 0.0381(18) Uani 0.2871(11) 1 d D . P C 3
H14K H 1.261524 0.162996 0.588790 0.046 Uiso 0.2871(11) 1 calc R U P C 3
H14L H 1.208294 0.154478 0.689406 0.046 Uiso 0.2871(11) 1 calc R U P C 3
C15B C 1.320(2) 0.2079(4) 0.6776(16) 0.057(3) Uani 0.2871(11) 1 d D . P C 3
H15E H 1.270950 0.218974 0.731461 0.068 Uiso 0.2871(11) 1 calc R U P C 3
H15F H 1.435034 0.198180 0.697147 0.068 Uiso 0.2871(11) 1 calc R U P C 3
C16B C 0.9496(14) 0.1612(3) 0.5474(7) 0.0334(15) Uani 0.2871(11) 1 d D . P C 3
H16E H 0.977168 0.134313 0.565627 0.040 Uiso 0.2871(11) 1 calc R U P C 3
H16F H 0.825517 0.164611 0.548760 0.040 Uiso 0.2871(11) 1 calc R U P C 3
C17B C 0.996(5) 0.1672(3) 0.4542(7) 0.045(3) Uani 0.2871(11) 1 d D . P C 3
H17E H 0.922939 0.150649 0.412650 0.054 Uiso 0.2871(11) 1 calc R U P C 3
H17F H 1.114765 0.159029 0.449937 0.054 Uiso 0.2871(11) 1 calc R U P C 3
C18B C 1.1171(17) 0.3263(6) 0.4150(18) 0.032(2) Uani 0.2871(11) 1 d D . P C 3
H18B H 1.236317 0.322554 0.422855 0.038 Uiso 0.2871(11) 1 calc R U P C 3
C19B C 1.0554(17) 0.3568(9) 0.363(3) 0.0336(17) Uani 0.2871(11) 1 d D . P C 3
H19B H 1.131302 0.371806 0.331147 0.040 Uiso 0.2871(11) 1 calc R U P C 3
C20B C 0.8838(16) 0.3661(6) 0.357(2) 0.0295(16) Uani 0.2871(11) 1 d D . P C 3
C21B C 0.7747(14) 0.3414(7) 0.4013(19) 0.0254(15) Uani 0.2871(11) 1 d D . P C 3
C22B C 0.8489(16) 0.3110(5) 0.4505(16) 0.0282(14) Uani 0.2871(11) 1 d D . P C 3
H22B H 0.777134 0.295466 0.484070 0.034 Uiso 0.2871(11) 1 calc R U P C 3
H13I H 0.871(10) 0.4211(6) 0.336(5) 0.034 Uiso 0.2871(11) 1 d D U P C 3
H13J H 0.722(6) 0.405(2) 0.292(8) 0.034 Uiso 0.2871(11) 1 d D U P C 3
H14I H 0.548(4) 0.339(2) 0.441(4) 0.034 Uiso 0.2871(11) 1 d D U P C 3
H14J H 0.560(14) 0.3709(17) 0.382(7) 0.034 Uiso 0.2871(11) 1 d D U P C 3
Cl1 Cl 0.3759(3) 0.44480(7) 0.38626(15) 0.0315(3) Uani 0.581(3) 1 d D U P D 1
O1 O 0.2119(3) 0.45974(11) 0.3606(3) 0.0440(7) Uani 0.581(3) 1 d D U P D 1
O2 O 0.3681(6) 0.42036(11) 0.4630(2) 0.0357(8) Uani 0.581(3) 1 d D U P D 1
O3 O 0.4345(4) 0.42326(9) 0.3129(2) 0.0438(7) Uani 0.581(3) 1 d D U P D 1
O4 O 0.4893(4) 0.47585(9) 0.4080(3) 0.0468(8) Uani 0.581(3) 1 d D U P D 1
Cl1A Cl 0.3499(8) 0.44681(17) 0.3999(4) 0.0312(5) Uani 0.236(3) 1 d D U P E 2
O1A O 0.2650(11) 0.4789(2) 0.4355(6) 0.0454(9) Uani 0.236(3) 1 d D U P E 2
O2A O 0.3617(17) 0.4166(3) 0.4650(6) 0.0346(10) Uani 0.236(3) 1 d D U P E 2
O3A O 0.2576(11) 0.4337(2) 0.3194(5) 0.0443(8) Uani 0.236(3) 1 d D U P E 2
O4A O 0.5154(8) 0.4581(3) 0.3794(7) 0.0452(9) Uani 0.236(3) 1 d D U P E 2
Cl1B Cl 0.3709(9) 0.4480(2) 0.3942(5) 0.0313(5) Uani 0.183(3) 1 d D U P F 3
O1B O 0.2421(12) 0.4756(3) 0.4066(9) 0.0450(9) Uani 0.183(3) 1 d D U P F 3
O2B O 0.385(2) 0.4223(4) 0.4694(6) 0.0354(10) Uani 0.183(3) 1 d D U P F 3
O3B O 0.3287(16) 0.4267(3) 0.3133(6) 0.0440(9) Uani 0.183(3) 1 d D U P F 3
O4B O 0.5281(10) 0.4672(4) 0.3874(11) 0.0445(9) Uani 0.183(3) 1 d D U P F 3
Cl2 Cl 0.52892(10) 0.09476(3) 0.56049(5) 0.03916(19) Uani 1 1 d . . . . .
O5 O 0.3622(3) 0.08583(11) 0.5191(2) 0.0736(11) Uani 1 1 d . . . . .
O6 O 0.6059(3) 0.06017(9) 0.59971(19) 0.0547(7) Uani 1 1 d . . . . .
O7 O 0.6275(3) 0.10864(7) 0.49114(17) 0.0402(5) Uani 1 1 d . . . . .
O8 O 0.5167(6) 0.12272(14) 0.6286(2) 0.1060(17) Uani 1 1 d . . . . .
Cl3 Cl 0.4940(4) 0.22485(8) 0.39519(19) 0.0339(3) Uani 0.476(3) 1 d D U P G 1
O9 O 0.3518(5) 0.21109(14) 0.3400(3) 0.0542(8) Uani 0.476(3) 1 d D U P G 1
O10 O 0.5537(6) 0.19527(12) 0.4563(3) 0.0540(9) Uani 0.476(3) 1 d D U P G 1
O11 O 0.6250(5) 0.23543(16) 0.3394(3) 0.0489(11) Uani 0.476(3) 1 d D U P G 1
O12 O 0.4460(7) 0.25756(10) 0.4453(3) 0.0543(9) Uani 0.476(3) 1 d D U P G 1
Cl3A Cl 0.4931(7) 0.22464(15) 0.3995(4) 0.0339(4) Uani 0.275(3) 1 d D U P H 2
O9A O 0.3775(10) 0.1938(2) 0.3805(6) 0.0536(10) Uani 0.275(3) 1 d D U P H 2
O10A O 0.5941(10) 0.2167(3) 0.4811(5) 0.0544(10) Uani 0.275(3) 1 d D U P H 2
O11A O 0.5996(12) 0.2286(3) 0.3269(5) 0.0504(12) Uani 0.275(3) 1 d D U P H 2
O12A O 0.4015(12) 0.25947(18) 0.4096(7) 0.0535(9) Uani 0.275(3) 1 d D U P H 2
Cl3B Cl 0.4791(7) 0.22263(15) 0.3980(4) 0.0338(4) Uani 0.249(3) 1 d D U P I 3
O9B O 0.4047(11) 0.18605(17) 0.4130(7) 0.0531(10) Uani 0.249(3) 1 d D U P I 3
O10B O 0.5946(10) 0.2321(3) 0.4732(5) 0.0542(9) Uani 0.249(3) 1 d D U P I 3
O11B O 0.5671(12) 0.2211(3) 0.3178(5) 0.0519(10) Uani 0.249(3) 1 d D U P I 3
O12B O 0.3501(10) 0.2512(2) 0.3881(7) 0.0538(10) Uani 0.249(3) 1 d D U P I 3
Cl4 Cl 1.56312(13) 0.33618(3) 0.66844(7) 0.0358(2) Uani 0.921(3) 1 d D U P J 1
O13 O 1.4650(3) 0.33675(8) 0.58382(10) 0.0609(8) Uani 0.921(3) 1 d D U P J 1
O14 O 1.5110(3) 0.30461(5) 0.72121(15) 0.0570(8) Uani 0.921(3) 1 d D U P J 1
O15 O 1.73749(16) 0.33178(7) 0.65324(16) 0.0513(7) Uani 0.921(3) 1 d D U P J 1
O16 O 1.5399(3) 0.37127(5) 0.71565(16) 0.0629(9) Uani 0.921(3) 1 d D U P J 1
Cl4A Cl 1.5508(14) 0.3358(3) 0.6912(7) 0.0357(6) Uani 0.079(3) 1 d D U P J 2
O13A O 1.589(3) 0.3296(7) 0.5999(7) 0.0561(10) Uani 0.079(3) 1 d D U P J 2
O14A O 1.3980(16) 0.3164(6) 0.7076(14) 0.0566(14) Uani 0.079(3) 1 d D U P J 2
O15A O 1.6853(18) 0.3213(6) 0.7509(11) 0.0540(10) Uani 0.079(3) 1 d D U P J 2
O16A O 1.531(3) 0.3761(3) 0.7066(16) 0.0628(14) Uani 0.079(3) 1 d D U P J 2

loop_
_atom_site_aniso_label
_atom_site_aniso_U_11
_atom_site_aniso_U_22
_atom_site_aniso_U_33
_atom_site_aniso_U_23
_atom_site_aniso_U_13
_atom_site_aniso_U_12
Cd1 0.03311(13) 0.02898(12) 0.02035(12) -0.00197(7) 0.00772(8) 0.00138(8)
N1 0.0315(12) 0.0286(12) 0.0214(12) -0.0027(9) 0.0032(9) 0.0036(10)
N2 0.0423(15) 0.0340(14) 0.0286(13) 0.0047(11) -0.0002(11) -0.0019(12)
N3 0.0411(15) 0.0329(14) 0.0320(14) -0.0067(11) 0.0108(11) -0.0030(11)
N4 0.0325(13) 0.0358(14) 0.0246(12) -0.0022(10) 0.0037(10) 0.0057(10)
N5 0.0347(13) 0.0319(13) 0.0216(12) -0.0044(10) 0.0093(10) -0.0023(10)
N6 0.0325(15) 0.072(2) 0.0403(17) -0.0251(16) 0.0164(12) -0.0145(15)
N7 0.0344(15) 0.0429(16) 0.0457(17) -0.0159(13) 0.0075(12) 0.0031(12)
C1 0.0347(16) 0.0298(15) 0.0326(16) -0.0053(12) 0.0020(12) 0.0073(12)
C2 0.0398(17) 0.0328(16) 0.0337(17) 0.0053(13) -0.0014(13) 0.0057(13)
C3 0.0304(15) 0.0369(16) 0.0253(14) -0.0016(12) 0.0052(11) 0.0012(12)
C4 0.0374(16) 0.0327(15) 0.0286(15) -0.0014(12) 0.0088(12) -0.0032(13)
C5 0.0343(15) 0.0388(16) 0.0183(13) -0.0029(11) 0.0051(11) 0.0021(13)
C6 0.0348(15) 0.0395(16) 0.0206(13) -0.0046(12) 0.0014(11) 0.0052(13)
C7 0.0467(18) 0.0338(16) 0.0247(15) -0.0037(12) 0.0087(13) -0.0106(14)
C8 0.0433(18) 0.0476(19) 0.0240(15) -0.0098(13) 0.0125(13) -0.0187(15)
C9 0.0311(15) 0.055(2) 0.0261(15) -0.0190(14) 0.0095(12) -0.0137(14)
C10 0.0304(15) 0.0371(16) 0.0290(15) -0.0117(12) 0.0044(12) -0.0039(12)
C11 0.0307(14) 0.0295(14) 0.0243(14) -0.0036(11) 0.0064(11) -0.0045(12)
Cd2 0.0415(6) 0.0214(3) 0.02751(19) 0.00215(18) -0.0013(3) 0.0022(3)
N8 0.0382(15) 0.0233(18) 0.0250(14) 0.0002(14) 0.0023(11) -0.0010(14)
N9 0.033(4) 0.051(3) 0.060(4) 0.010(3) 0.008(3) 0.017(3)
N10 0.034(4) 0.047(5) 0.049(3) -0.008(3) 0.002(3) -0.007(3)
N11 0.042(3) 0.0338(18) 0.0232(14) 0.0006(12) 0.0037(14) -0.0007(18)
N12 0.029(3) 0.0242(17) 0.030(2) -0.0004(13) 0.005(2) 0.007(2)
N13 0.059(4) 0.020(2) 0.029(2) -0.001(2) 0.012(3) 0.002(3)
N14 0.034(3) 0.048(3) 0.033(3) -0.001(2) -0.001(3) 0.002(3)
C12 0.048(3) 0.042(3) 0.035(3) 0.007(2) 0.006(2) -0.004(2)
C13 0.032(3) 0.045(3) 0.037(4) -0.003(3) 0.007(3) -0.011(3)
C14 0.037(3) 0.045(5) 0.032(4) 0.008(4) 0.004(2) 0.019(3)
C15 0.028(3) 0.055(6) 0.085(7) -0.016(6) -0.013(3) 0.021(3)
C16 0.042(4) 0.021(3) 0.037(3) -0.001(2) 0.004(3) -0.006(3)
C17 0.074(8) 0.031(2) 0.030(2) -0.0089(18) 0.011(4) -0.012(3)
C18 0.031(3) 0.027(3) 0.038(5) -0.005(3) 0.009(3) -0.004(3)
C19 0.036(4) 0.030(4) 0.036(5) -0.006(2) 0.012(5) -0.010(4)
C20 0.046(4) 0.020(3) 0.023(2) -0.006(2) 0.004(4) -0.003(4)
C21 0.030(3) 0.032(4) 0.015(4) -0.001(2) 0.007(3) -0.002(3)
C22 0.035(3) 0.031(4) 0.018(5) 0.002(2) 0.003(4) -0.006(3)
Cd2A 0.0415(6) 0.0214(3) 0.02751(19) 0.00215(18) -0.0013(3) 0.0022(3)
N8A 0.0382(15) 0.0233(18) 0.0250(14) 0.0002(14) 0.0023(11) -0.0010(14)
N9A 0.033(4) 0.051(3) 0.060(4) 0.010(3) 0.008(3) 0.017(3)
N10A 0.034(4) 0.047(5) 0.049(3) -0.008(3) 0.002(3) -0.007(3)
N11A 0.042(3) 0.0338(18) 0.0232(14) 0.0006(12) 0.0037(14) -0.0007(18)
N12A 0.029(3) 0.0242(17) 0.030(2) -0.0004(13) 0.005(2) 0.007(2)
N13A 0.059(4) 0.020(2) 0.029(2) -0.001(2) 0.012(3) 0.002(3)
N14A 0.034(3) 0.048(3) 0.033(3) -0.001(2) -0.001(3) 0.002(3)
C12A 0.048(3) 0.042(3) 0.035(3) 0.007(2) 0.006(2) -0.004(2)
C13A 0.032(3) 0.045(3) 0.037(4) -0.003(3) 0.007(3) -0.011(3)
C14A 0.037(3) 0.045(5) 0.032(4) 0.008(4) 0.004(2) 0.019(3)
C15A 0.028(3) 0.055(6) 0.085(7) -0.016(6) -0.013(3) 0.021(3)
C16A 0.042(4) 0.021(3) 0.037(3) -0.001(2) 0.004(3) -0.006(3)
C17A 0.074(8) 0.031(2) 0.030(2) -0.0089(18) 0.011(4) -0.012(3)
C18A 0.031(3) 0.027(3) 0.038(5) -0.005(3) 0.009(3) -0.004(3)
C19A 0.036(4) 0.030(4) 0.036(5) -0.006(2) 0.012(5) -0.010(4)
C20A 0.046(4) 0.020(3) 0.023(2) -0.006(2) 0.004(4) -0.003(4)
C21A 0.030(3) 0.032(4) 0.015(4) -0.001(2) 0.007(3) -0.002(3)
C22A 0.035(3) 0.031(4) 0.018(5) 0.002(2) 0.003(4) -0.006(3)
Cd2B 0.0415(6) 0.0214(3) 0.02751(19) 0.00215(18) -0.0013(3) 0.0022(3)
N8B 0.0382(15) 0.0233(18) 0.0250(14) 0.0002(14) 0.0023(11) -0.0010(14)
N9B 0.033(4) 0.051(3) 0.060(4) 0.010(3) 0.008(3) 0.017(3)
N10B 0.034(4) 0.047(5) 0.049(3) -0.008(3) 0.002(3) -0.007(3)
N11B 0.042(3) 0.0338(18) 0.0232(14) 0.0006(12) 0.0037(14) -0.0007(18)
N12B 0.029(3) 0.0242(17) 0.030(2) -0.0004(13) 0.005(2) 0.007(2)
N13B 0.059(4) 0.020(2) 0.029(2) -0.001(2) 0.012(3) 0.002(3)
N14B 0.034(3) 0.048(3) 0.033(3) -0.001(2) -0.001(3) 0.002(3)
C12B 0.048(3) 0.042(3) 0.035(3) 0.007(2) 0.006(2) -0.004(2)
C13B 0.032(3) 0.045(3) 0.037(4) -0.003(3) 0.007(3) -0.011(3)
C14B 0.037(3) 0.045(5) 0.032(4) 0.008(4) 0.004(2) 0.019(3)
C15B 0.028(3) 0.055(6) 0.085(7) -0.016(6) -0.013(3) 0.021(3)
C16B 0.042(4) 0.021(3) 0.037(3) -0.001(2) 0.004(3) -0.006(3)
C17B 0.074(8) 0.031(2) 0.030(2) -0.0089(18) 0.011(4) -0.012(3)
C18B 0.031(3) 0.027(3) 0.038(5) -0.005(3) 0.009(3) -0.004(3)
C19B 0.036(4) 0.030(4) 0.036(5) -0.006(2) 0.012(5) -0.010(4)
C20B 0.046(4) 0.020(3) 0.023(2) -0.006(2) 0.004(4) -0.003(4)
C21B 0.030(3) 0.032(4) 0.015(4) -0.001(2) 0.007(3) -0.002(3)
C22B 0.035(3) 0.031(4) 0.018(5) 0.002(2) 0.003(4) -0.006(3)
Cl1 0.0306(7) 0.0347(6) 0.0297(7) 0.0083(5) 0.0065(5) 0.0044(5)
O1 0.0396(15) 0.0522(17) 0.0409(16) 0.0137(13) 0.0074(13) 0.0125(13)
O2 0.0382(17) 0.0393(16) 0.0303(13) 0.0104(12) 0.0079(12) 0.0048(14)
O3 0.0430(15) 0.0507(17) 0.0393(15) 0.0110(13) 0.0126(13) 0.0122(14)
O4 0.0442(15) 0.0492(17) 0.0474(17) 0.0111(14) 0.0065(13) 0.0065(14)
Cl1A 0.0312(9) 0.0340(8) 0.0290(9) 0.0079(7) 0.0068(8) 0.0038(7)
O1A 0.0425(17) 0.0499(19) 0.0443(19) 0.0120(16) 0.0068(16) 0.0101(16)
O2A 0.038(2) 0.0378(19) 0.0291(17) 0.0116(16) 0.0084(16) 0.0047(17)
O3A 0.0419(17) 0.0510(18) 0.0408(17) 0.0126(15) 0.0080(15) 0.0106(15)
O4A 0.0427(18) 0.051(2) 0.0434(18) 0.0117(16) 0.0116(16) 0.0083(16)
Cl1B 0.0311(9) 0.0343(8) 0.0291(9) 0.0080(7) 0.0067(8) 0.0044(8)
O1B 0.0419(16) 0.0501(18) 0.0437(18) 0.0126(15) 0.0069(15) 0.0104(15)
O2B 0.038(2) 0.039(2) 0.0296(17) 0.0110(17) 0.0076(16) 0.0054(18)
O3B 0.0420(18) 0.0513(19) 0.0396(18) 0.0120(16) 0.0092(17) 0.0108(17)
O4B 0.0421(18) 0.050(2) 0.0427(18) 0.0111(16) 0.0117(16) 0.0076(17)
Cl2 0.0310(4) 0.0600(5) 0.0276(4) 0.0046(3) 0.0090(3) 0.0088(3)
O5 0.0316(13) 0.101(3) 0.087(2) 0.057(2) -0.0028(14) -0.0110(15)
O6 0.0462(15) 0.075(2) 0.0434(15) 0.0293(14) 0.0048(12) 0.0099(13)
O7 0.0365(12) 0.0418(13) 0.0442(13) 0.0057(11) 0.0149(10) 0.0004(10)
O8 0.128(3) 0.145(4) 0.0427(18) -0.041(2) -0.009(2) 0.083(3)
Cl3 0.0334(6) 0.0329(6) 0.0357(6) 0.0007(5) 0.0047(5) 0.0015(5)
O9 0.0556(17) 0.0538(17) 0.0531(18) 0.0007(14) 0.0029(14) -0.0009(14)
O10 0.0593(18) 0.0499(19) 0.0528(19) 0.0044(16) 0.0039(15) 0.0029(16)
O11 0.046(2) 0.059(2) 0.042(2) -0.0006(18) 0.0117(18) -0.0075(18)
O12 0.0585(19) 0.0503(18) 0.054(2) -0.0009(16) 0.0056(16) 0.0042(16)
Cl3A 0.0332(7) 0.0330(7) 0.0358(7) 0.0007(6) 0.0050(6) 0.0013(6)
O9A 0.0570(19) 0.051(2) 0.053(2) 0.0016(17) 0.0040(18) -0.0007(17)
O10A 0.058(2) 0.051(2) 0.053(2) 0.0030(18) 0.0030(17) 0.0037(18)
O11A 0.049(2) 0.060(3) 0.044(2) 0.000(2) 0.0135(19) -0.007(2)
O12A 0.0567(19) 0.0506(18) 0.053(2) 0.0002(17) 0.0036(16) 0.0042(16)
Cl3B 0.0332(8) 0.0329(7) 0.0357(7) 0.0007(7) 0.0054(7) 0.0014(7)
O9B 0.0576(19) 0.050(2) 0.052(2) 0.0030(18) 0.0056(17) -0.0004(17)
O10B 0.0581(19) 0.0508(19) 0.053(2) 0.0026(17) 0.0036(16) 0.0023(17)
O11B 0.052(2) 0.058(2) 0.0471(19) -0.0004(18) 0.0118(17) -0.0049(18)
O12B 0.056(2) 0.0514(19) 0.054(2) 0.0005(18) 0.0040(17) 0.0044(17)
Cl4 0.0469(5) 0.0345(4) 0.0263(6) -0.0046(4) 0.0050(4) -0.0008(3)
O13 0.0655(17) 0.0785(19) 0.0377(14) -0.0081(14) -0.0017(13) 0.0202(15)
O14 0.0643(17) 0.0574(16) 0.0501(15) 0.0038(13) 0.0100(14) -0.0216(14)
O15 0.0531(14) 0.0569(15) 0.0453(13) -0.0091(12) 0.0118(11) -0.0064(12)
O16 0.076(2) 0.0451(16) 0.070(2) -0.0248(15) 0.0210(17) 0.0006(15)
Cl4A 0.0466(11) 0.0348(11) 0.0260(12) -0.0048(11) 0.0054(11) -0.0007(10)
O13A 0.0594(19) 0.068(2) 0.0413(18) -0.0085(18) 0.0052(17) 0.0072(18)
O14A 0.064(3) 0.057(3) 0.050(3) 0.004(2) 0.010(3) -0.021(3)
O15A 0.0584(19) 0.0571(19) 0.0475(19) -0.0024(17) 0.0107(18) -0.0138(18)
O16A 0.076(3) 0.045(3) 0.070(3) -0.025(2) 0.021(3) 0.001(2)

loop_
_atom_type_symbol
_atom_type_description
_atom_type_scat_dispersion_real
_atom_type_scat_dispersion_imag
_atom_type_scat_source
C C 0.0033 0.0016 'International Tables Vol C Tables 4.2.6.8 and 6.1.1.4'
H H 0.0000 0.0000 'International Tables Vol C Tables 4.2.6.8 and 6.1.1.4'
Cd Cd -0.8075 1.2024 'International Tables Vol C Tables 4.2.6.8 and 6.1.1.4'
Cl Cl 0.1484 0.1585 'International Tables Vol C Tables 4.2.6.8 and 6.1.1.4'
N N 0.0061 0.0033 'International Tables Vol C Tables 4.2.6.8 and 6.1.1.4'
O O 0.0106 0.0060 'International Tables Vol C Tables 4.2.6.8 and 6.1.1.4'

loop_
_geom_angle_atom_site_label_1
_geom_angle_atom_site_label_2
_geom_angle_atom_site_label_3
_geom_angle
_geom_angle_site_symmetry_1
_geom_angle_site_symmetry_3
_geom_angle_publ_flag
N2 Cd1 N1 77.31(9) . . ?
N2 Cd1 N3 117.20(10) . . ?
N2 Cd1 N4 116.22(10) . . ?
N3 Cd1 N1 76.76(9) . . ?
N4 Cd1 N1 77.89(9) . . ?
N4 Cd1 N3 112.52(10) . . ?
N5 Cd1 N1 172.19(9) . . ?
N5 Cd1 N2 110.44(10) . . ?
N5 Cd1 N3 98.20(9) . . ?
N5 Cd1 N4 98.90(9) . . ?
C1 N1 Cd1 106.60(18) . . ?
C1 N1 C3 112.5(2) . . ?
C1 N1 C5 111.9(2) . . ?
C3 N1 Cd1 107.23(17) . . ?
C3 N1 C5 112.1(2) . . ?
C5 N1 Cd1 106.02(17) . . ?
Cd1 N2 H2A 109.8 . . ?
Cd1 N2 H2B 109.8 . . ?
H2A N2 H2B 108.2 . . ?
C2 N2 Cd1 109.49(19) . . ?
C2 N2 H2A 109.8 . . ?
C2 N2 H2B 109.8 . . ?
Cd1 N3 H3A 109.7 . . ?
Cd1 N3 H3B 109.7 . . ?
H3A N3 H3B 108.2 . . ?
C4 N3 Cd1 109.76(18) . . ?
C4 N3 H3A 109.7 . . ?
C4 N3 H3B 109.7 . . ?
Cd1 N4 H4A 110.0 . . ?
Cd1 N4 H4B 110.0 . . ?
H4A N4 H4B 108.4 . . ?
C6 N4 Cd1 108.52(18) . . ?
C6 N4 H4A 110.0 . . ?
C6 N4 H4B 110.0 . . ?
C7 N5 Cd1 122.3(2) . . ?
C7 N5 C11 117.4(3) . . ?
C11 N5 Cd1 119.95(19) . . ?
H6A N6 H6B 107.0(9) . . ?
C9 N6 H6A 120(2) . . ?
C9 N6 H6B 125(3) . . ?
H7A N7 H7B 107.1(9) . . ?
C10 N7 H7A 119(2) . . ?
C10 N7 H7B 119(2) . . ?
N1 C1 H1A 109.3 . . ?
N1 C1 H1B 109.3 . . ?
N1 C1 C2 111.6(2) . . ?
H1A C1 H1B 108.0 . . ?
C2 C1 H1A 109.3 . . ?
C2 C1 H1B 109.3 . . ?
N2 C2 C1 110.7(3) . . ?
N2 C2 H2C 109.5 . . ?
N2 C2 H2D 109.5 . . ?
C1 C2 H2C 109.5 . . ?
C1 C2 H2D 109.5 . . ?
H2C C2 H2D 108.1 . . ?
N1 C3 H3C 109.2 . . ?
N1 C3 H3D 109.2 . . ?
N1 C3 C4 112.1(2) . . ?
H3C C3 H3D 107.9 . . ?
C4 C3 H3C 109.2 . . ?
C4 C3 H3D 109.2 . . ?
N3 C4 C3 111.2(3) . . ?
N3 C4 H4C 109.4 . . ?
N3 C4 H4D 109.4 . . ?
C3 C4 H4C 109.4 . . ?
C3 C4 H4D 109.4 . . ?
H4C C4 H4D 108.0 . . ?
N1 C5 H5A 109.1 . . ?
N1 C5 H5B 109.1 . . ?
N1 C5 C6 112.5(2) . . ?
H5A C5 H5B 107.8 . . ?
C6 C5 H5A 109.1 . . ?
C6 C5 H5B 109.1 . . ?
N4 C6 C5 111.3(2) . . ?
N4 C6 H6C 109.4 . . ?
N4 C6 H6D 109.4 . . ?
C5 C6 H6C 109.4 . . ?
C5 C6 H6D 109.4 . . ?
H6C C6 H6D 108.0 . . ?
N5 C7 H7 118.8 . . ?
N5 C7 C8 122.3(3) . . ?
C8 C7 H7 118.8 . . ?
C7 C8 H8 119.7 . . ?
C7 C8 C9 120.7(3) . . ?
C9 C8 H8 119.7 . . ?
N6 C9 C8 121.1(3) . . ?
N6 C9 C10 121.2(4) . . ?
C8 C9 C10 117.5(3) . . ?
N7 C10 C9 121.5(3) . . ?
C11 C10 N7 120.8(3) . . ?
C11 C10 C9 117.6(3) . . ?
N5 C11 C10 124.5(3) . . ?
N5 C11 H11 117.8 . . ?
C10 C11 H11 117.8 . . ?
N9 Cd2 N8 76.9(3) . . ?
N9 Cd2 N10 108.4(4) . . ?
N9 Cd2 N11 119.1(5) . . ?
N10 Cd2 N8 76.0(3) . . ?
N10 Cd2 N11 116.0(5) . . ?
N11 Cd2 N8 75.8(3) . . ?
N12 Cd2 N8 166.8(4) . . ?
N12 Cd2 N9 115.0(3) . . ?
N12 Cd2 N10 104.1(4) . . ?
N12 Cd2 N11 92.6(4) . . ?
C12 N8 Cd2 106.7(5) . . ?
C12 N8 C14 113.7(7) . . ?
C12 N8 C16 112.2(7) . . ?
C14 N8 Cd2 107.1(5) . . ?
C14 N8 C16 109.9(7) . . ?
C16 N8 Cd2 106.8(4) . . ?
Cd2 N9 H9A 109.3 . . ?
Cd2 N9 H9B 109.3 . . ?
H9A N9 H9B 108.0 . . ?
C13 N9 Cd2 111.6(5) . . ?
C13 N9 H9A 109.3 . . ?
C13 N9 H9B 109.3 . . ?
Cd2 N10 H10A 109.8 . . ?
Cd2 N10 H10B 109.8 . . ?
H10A N10 H10B 108.3 . . ?
C15 N10 Cd2 109.2(6) . . ?
C15 N10 H10A 109.8 . . ?
C15 N10 H10B 109.8 . . ?
Cd2 N11 H11A 109.5 . . ?
Cd2 N11 H11B 109.5 . . ?
H11A N11 H11B 108.1 . . ?
C17 N11 Cd2 110.8(6) . . ?
C17 N11 H11A 109.5 . . ?
C17 N11 H11B 109.5 . . ?
C18 N12 Cd2 120.6(6) . . ?
C22 N12 Cd2 121.4(6) . . ?
C22 N12 C18 118.0(6) . . ?
C20 N13 H13A 116.0(19) . . ?
C20 N13 H13B 115.9(19) . . ?
H13A N13 H13B 106.6(9) . . ?
C21 N14 H14A 115.2(19) . . ?
C21 N14 H14B 115.1(19) . . ?
H14A N14 H14B 106.7(9) . . ?
N8 C12 H12A 109.4 . . ?
N8 C12 H12B 109.4 . . ?
N8 C12 C13 111.2(7) . . ?
H12A C12 H12B 108.0 . . ?
C13 C12 H12A 109.4 . . ?
C13 C12 H12B 109.4 . . ?
N9 C13 C12 113.3(7) . . ?
N9 C13 H13C 108.9 . . ?
N9 C13 H13D 108.9 . . ?
C12 C13 H13C 108.9 . . ?
C12 C13 H13D 108.9 . . ?
H13C C13 H13D 107.7 . . ?
N8 C14 H14C 109.2 . . ?
N8 C14 H14D 109.2 . . ?
N8 C14 C15 111.8(7) . . ?
H14C C14 H14D 107.9 . . ?
C15 C14 H14C 109.2 . . ?
C15 C14 H14D 109.2 . . ?
N10 C15 C14 112.9(9) . . ?
N10 C15 H15A 109.0 . . ?
N10 C15 H15B 109.0 . . ?
C14 C15 H15A 109.0 . . ?
C14 C15 H15B 109.0 . . ?
H15A C15 H15B 107.8 . . ?
N8 C16 H16A 108.7 . . ?
N8 C16 H16B 108.7 . . ?
H16A C16 H16B 107.6 . . ?
C17 C16 N8 114.0(9) . . ?
C17 C16 H16A 108.7 . . ?
C17 C16 H16B 108.7 . . ?
N11 C17 H17A 109.0 . . ?
N11 C17 H17B 109.0 . . ?
C16 C17 N11 112.9(10) . . ?
C16 C17 H17A 109.0 . . ?
C16 C17 H17B 109.0 . . ?
H17A C17 H17B 107.8 . . ?
N12 C18 H18 118.4 . . ?
N12 C18 C19 123.2(8) . . ?
C19 C18 H18 118.4 . . ?
C18 C19 H19 120.3 . . ?
C18 C19 C20 119.4(8) . . ?
C20 C19 H19 120.3 . . ?
N13 C20 C19 120.9(8) . . ?
N13 C20 C21 121.2(8) . . ?
C19 C20 C21 117.8(6) . . ?
N14 C21 C20 119.5(8) . . ?
N14 C21 C22 121.3(8) . . ?
C22 C21 C20 119.2(6) . . ?
N12 C22 C21 122.3(7) . . ?
N12 C22 H22 118.8 . . ?
C21 C22 H22 118.8 . . ?
N9A Cd2A N8A 76.1(3) . . ?
N9A Cd2A N11A 118.8(5) . . ?
N10A Cd2A N8A 78.2(3) . . ?
N10A Cd2A N9A 106.8(4) . . ?
N10A Cd2A N11A 119.4(5) . . ?
N11A Cd2A N8A 76.5(3) . . ?
N12A Cd2A N8A 169.6(4) . . ?
N12A Cd2A N9A 107.3(3) . . ?
N12A Cd2A N10A 109.4(3) . . ?
N12A Cd2A N11A 93.4(4) . . ?
C12A N8A Cd2A 108.3(5) . . ?
C12A N8A C14A 112.5(7) . . ?
C12A N8A C16A 110.7(7) . . ?
C14A N8A Cd2A 106.7(5) . . ?
C14A N8A C16A 111.7(7) . . ?
C16A N8A Cd2A 106.7(4) . . ?
Cd2A N9A H9AA 109.2 . . ?
Cd2A N9A H9AB 109.2 . . ?
H9AA N9A H9AB 107.9 . . ?
C13A N9A Cd2A 112.1(5) . . ?
C13A N9A H9AA 109.2 . . ?
C13A N9A H9AB 109.2 . . ?
Cd2A N10A H10C 109.7 . . ?
Cd2A N10A H10D 109.7 . . ?
H10C N10A H10D 108.2 . . ?
C15A N10A Cd2A 109.9(6) . . ?
C15A N10A H10C 109.7 . . ?
C15A N10A H10D 109.7 . . ?
Cd2A N11A H11C 109.4 . . ?
Cd2A N11A H11D 109.4 . . ?
H11C N11A H11D 108.0 . . ?
C17A N11A Cd2A 111.1(6) . . ?
C17A N11A H11C 109.4 . . ?
C17A N11A H11D 109.4 . . ?
C18A N12A Cd2A 128.0(7) . . ?
C18A N12A C22A 116.7(7) . . ?
C22A N12A Cd2A 114.0(5) . . ?
C20A N13A H13E 116.0(19) . . ?
C20A N13A H13F 116.1(19) . . ?
H13E N13A H13F 106.7(9) . . ?
C21A N14A H14E 115.2(19) . . ?
C21A N14A H14F 115.1(19) . . ?
H14E N14A H14F 106.4(9) . . ?
N8A C12A H12C 109.2 . . ?
N8A C12A H12D 109.2 . . ?
N8A C12A C13A 112.2(7) . . ?
H12C C12A H12D 107.9 . . ?
C13A C12A H12C 109.2 . . ?
C13A C12A H12D 109.2 . . ?
N9A C13A C12A 113.8(8) . . ?
N9A C13A H13G 108.8 . . ?
N9A C13A H13H 108.8 . . ?
C12A C13A H13G 108.8 . . ?
C12A C13A H13H 108.8 . . ?
H13G C13A H13H 107.7 . . ?
N8A C14A H14G 108.2 . . ?
N8A C14A H14H 108.2 . . ?
N8A C14A C15A 116.2(7) . . ?
H14G C14A H14H 107.4 . . ?
C15A C14A H14G 108.2 . . ?
C15A C14A H14H 108.2 . . ?
N10A C15A C14A 117.8(10) . . ?
N10A C15A H15C 107.9 . . ?
N10A C15A H15D 107.9 . . ?
C14A C15A H15C 107.9 . . ?
C14A C15A H15D 107.9 . . ?
H15C C15A H15D 107.2 . . ?
N8A C16A H16C 108.3 . . ?
N8A C16A H16D 108.3 . . ?
H16C C16A H16D 107.4 . . ?
C17A C16A N8A 116.0(9) . . ?
C17A C16A H16C 108.3 . . ?
C17A C16A H16D 108.3 . . ?
N11A C17A H17C 108.9 . . ?
N11A C17A H17D 108.9 . . ?
C16A C17A N11A 113.3(10) . . ?
C16A C17A H17C 108.9 . . ?
C16A C17A H17D 108.9 . . ?
H17C C17A H17D 107.7 . . ?
N12A C18A H18A 119.2 . . ?
N12A C18A C19A 121.6(9) . . ?
C19A C18A H18A 119.2 . . ?
C18A C19A H19A 119.1 . . ?
C18A C19A C20A 121.8(9) . . ?
C20A C19A H19A 119.1 . . ?
N13A C20A C19A 121.9(9) . . ?
N13A C20A C21A 121.3(8) . . ?
C19A C20A C21A 116.7(7) . . ?
N14A C21A C20A 120.9(8) . . ?
C22A C21A N14A 120.9(8) . . ?
C22A C21A C20A 117.8(7) . . ?
N12A C22A C21A 124.9(8) . . ?
N12A C22A H22A 117.6 . . ?
C21A C22A H22A 117.6 . . ?
N9B Cd2B N8B 73.4(3) . . ?
N10B Cd2B N8B 77.8(3) . . ?
N10B Cd2B N9B 104.7(4) . . ?
N10B Cd2B N11B 119.8(5) . . ?
N10B Cd2B N12B 123.7(4) . . ?
N11B Cd2B N8B 75.2(3) . . ?
N11B Cd2B N9B 117.1(5) . . ?
N12B Cd2B N8B 158.4(4) . . ?
N12B Cd2B N9B 97.3(3) . . ?
N12B Cd2B N11B 92.8(4) . . ?
C12B N8B Cd2B 111.0(5) . . ?
C12B N8B C14B 114.4(7) . . ?
C12B N8B C16B 109.0(7) . . ?
C14B N8B Cd2B 103.5(5) . . ?
C14B N8B C16B 111.1(7) . . ?
C16B N8B Cd2B 107.6(5) . . ?
Cd2B N9B H9BA 109.9 . . ?
Cd2B N9B H9BB 109.9 . . ?
H9BA N9B H9BB 108.3 . . ?
C13B N9B Cd2B 108.8(6) . . ?
C13B N9B H9BA 109.9 . . ?
C13B N9B H9BB 109.9 . . ?
Cd2B N10B H10E 109.8 . . ?
Cd2B N10B H10F 109.8 . . ?
H10E N10B H10F 108.2 . . ?
C15B N10B Cd2B 109.4(6) . . ?
C15B N10B H10E 109.8 . . ?
C15B N10B H10F 109.8 . . ?
Cd2B N11B H11E 109.5 . . ?
Cd2B N11B H11F 109.5 . . ?
H11E N11B H11F 108.1 . . ?
C17B N11B Cd2B 110.7(8) . . ?
C17B N11B H11E 109.5 . . ?
C17B N11B H11F 109.5 . . ?
C18B N12B Cd2B 130.4(7) . . ?
C18B N12B C22B 116.0(7) . . ?
C22B N12B Cd2B 113.4(6) . . ?
C20B N13B H13I 116.0(19) . . ?
C20B N13B H13J 129(6) . . ?
H13I N13B H13J 106.7(9) . . ?
C21B N14B H14I 114.7(19) . . ?
C21B N14B H14J 120(8) . . ?
H14I N14B H14J 106.3(9) . . ?
N8B C12B H12E 109.7 . . ?
N8B C12B H12F 109.7 . . ?
N8B C12B C13B 110.0(7) . . ?
H12E C12B H12F 108.2 . . ?
C13B C12B H12E 109.7 . . ?
C13B C12B H12F 109.7 . . ?
N9B C13B C12B 108.7(7) . . ?
N9B C13B H13K 110.0 . . ?
N9B C13B H13L 110.0 . . ?
C12B C13B H13K 110.0 . . ?
C12B C13B H13L 110.0 . . ?
H13K C13B H13L 108.3 . . ?
N8B C14B H14K 109.6 . . ?
N8B C14B H14L 109.6 . . ?
N8B C14B C15B 110.5(8) . . ?
H14K C14B H14L 108.1 . . ?
C15B C14B H14K 109.6 . . ?
C15B C14B H14L 109.6 . . ?
N10B C15B C14B 112.5(12) . . ?
N10B C15B H15E 109.1 . . ?
N10B C15B H15F 109.1 . . ?
C14B C15B H15E 109.1 . . ?
C14B C15B H15F 109.1 . . ?
H15E C15B H15F 107.8 . . ?
N8B C16B H16E 108.7 . . ?
N8B C16B H16F 108.7 . . ?
H16E C16B H16F 107.6 . . ?
C17B C16B N8B 114.0(11) . . ?
C17B C16B H16E 108.7 . . ?
C17B C16B H16F 108.7 . . ?
N11B C17B H17E 109.1 . . ?
N11B C17B H17F 109.1 . . ?
C16B C17B N11B 112.5(13) . . ?
C16B C17B H17E 109.1 . . ?
C16B C17B H17F 109.1 . . ?
H17E C17B H17F 107.8 . . ?
N12B C18B H18B 118.7 . . ?
N12B C18B C19B 122.6(9) . . ?
C19B C18B H18B 118.7 . . ?
C18B C19B H19B 119.3 . . ?
C18B C19B C20B 121.4(9) . . ?
C20B C19B H19B 119.3 . . ?
N13B C20B C19B 121.2(9) . . ?
N13B C20B C21B 121.6(9) . . ?
C19B C20B C21B 117.1(7) . . ?
N14B C21B C20B 120.5(9) . . ?
C22B C21B N14B 122.5(9) . . ?
C22B C21B C20B 117.0(7) . . ?
N12B C22B C21B 125.4(8) . . ?
N12B C22B H22B 117.3 . . ?
C21B C22B H22B 117.3 . . ?
O1 Cl1 O3 109.36(9) . . ?
O2 Cl1 O1 109.58(9) . . ?
O2 Cl1 O3 109.46(9) . . ?
O2 Cl1 O4 109.62(9) . . ?
O4 Cl1 O1 109.43(9) . . ?
O4 Cl1 O3 109.38(9) . . ?
O1A Cl1A O2A 109.52(9) . . ?
O1A Cl1A O3A 109.45(9) . . ?
O1A Cl1A O4A 109.48(9) . . ?
O2A Cl1A O3A 109.48(9) . . ?
O2A Cl1A O4A 109.49(9) . . ?
O3A Cl1A O4A 109.42(9) . . ?
O1B Cl1B O3B 109.44(9) . . ?
O1B Cl1B O4B 109.46(9) . . ?
O2B Cl1B O1B 109.51(9) . . ?
O2B Cl1B O3B 109.47(9) . . ?
O2B Cl1B O4B 109.51(9) . . ?
O4B Cl1B O3B 109.44(9) . . ?
O5 Cl2 O6 109.60(19) . . ?
O7 Cl2 O5 107.58(17) . . ?
O7 Cl2 O6 109.40(15) . . ?
O8 Cl2 O5 109.9(3) . . ?
O8 Cl2 O6 109.5(2) . . ?
O8 Cl2 O7 110.8(3) . . ?
O9 Cl3 O10 109.44(9) . . ?
O9 Cl3 O11 109.52(9) . . ?
O9 Cl3 O12 109.54(9) . . ?
O11 Cl3 O10 109.43(9) . . ?
O12 Cl3 O10 109.42(9) . . ?
O12 Cl3 O11 109.47(9) . . ?
O9A Cl3A O10A 109.45(9) . . ?
O9A Cl3A O11A 109.52(9) . . ?
O11A Cl3A O10A 109.40(9) . . ?
O12A Cl3A O9A 109.47(9) . . ?
O12A Cl3A O10A 109.48(9) . . ?
O12A Cl3A O11A 109.50(9) . . ?
O9B Cl3B O10B 109.45(9) . . ?
O9B Cl3B O11B 109.46(9) . . ?
O11B Cl3B O10B 109.47(9) . . ?
O12B Cl3B O9B 109.47(9) . . ?
O12B Cl3B O10B 109.46(9) . . ?
O12B Cl3B O11B 109.51(9) . . ?
O13 Cl4 O14 109.36(8) . . ?
O13 Cl4 O15 109.48(8) . . ?
O14 Cl4 O15 109.25(8) . . ?
O16 Cl4 O13 109.75(8) . . ?
O16 Cl4 O14 109.53(8) . . ?
O16 Cl4 O15 109.46(8) . . ?
O13A Cl4A O14A 109.47(9) . . ?
O13A Cl4A O15A 109.46(9) . . ?
O14A Cl4A O15A 109.46(9) . . ?
O16A Cl4A O13A 109.49(9) . . ?
O16A Cl4A O14A 109.48(9) . . ?
O16A Cl4A O15A 109.46(9) . . ?

loop_
_geom_bond_atom_site_label_1
_geom_bond_atom_site_label_2
_geom_bond_distance
_geom_bond_site_symmetry_2
_geom_bond_publ_flag
Cd1 N1 2.384(2) . ?
Cd1 N2 2.278(3) . ?
Cd1 N3 2.312(3) . ?
Cd1 N4 2.279(3) . ?
Cd1 N5 2.246(2) . ?
N1 C1 1.474(4) . ?
N1 C3 1.478(4) . ?
N1 C5 1.479(4) . ?
N2 H2A 0.9100 . ?
N2 H2B 0.9100 . ?
N2 C2 1.475(4) . ?
N3 H3A 0.9100 . ?
N3 H3B 0.9100 . ?
N3 C4 1.487(4) . ?
N4 H4A 0.9100 . ?
N4 H4B 0.9100 . ?
N4 C6 1.484(4) . ?
N5 C7 1.344(4) . ?
N5 C11 1.346(4) . ?
N6 H6A 0.878(5) . ?
N6 H6B 0.878(5) . ?
N6 C9 1.375(4) . ?
N7 H7A 0.878(5) . ?
N7 H7B 0.878(5) . ?
N7 C10 1.387(4) . ?
C1 H1A 0.9900 . ?
C1 H1B 0.9900 . ?
C1 C2 1.531(4) . ?
C2 H2C 0.9900 . ?
C2 H2D 0.9900 . ?
C3 H3C 0.9900 . ?
C3 H3D 0.9900 . ?
C3 C4 1.519(4) . ?
C4 H4C 0.9900 . ?
C4 H4D 0.9900 . ?
C5 H5A 0.9900 . ?
C5 H5B 0.9900 . ?
C5 C6 1.513(4) . ?
C6 H6C 0.9900 . ?
C6 H6D 0.9900 . ?
C7 H7 0.9500 . ?
C7 C8 1.374(5) . ?
C8 H8 0.9500 . ?
C8 C9 1.393(5) . ?
C9 C10 1.413(5) . ?
C10 C11 1.384(4) . ?
C11 H11 0.9500 . ?
Cd2 N8 2.409(5) . ?
Cd2 N9 2.244(7) . ?
Cd2 N10 2.295(7) . ?
Cd2 N11 2.312(6) . ?
Cd2 N12 2.238(5) . ?
N8 C12 1.452(7) . ?
N8 C14 1.483(7) . ?
N8 C16 1.487(7) . ?
N9 H9A 0.9100 . ?
N9 H9B 0.9100 . ?
N9 C13 1.458(9) . ?
N10 H10A 0.9100 . ?
N10 H10B 0.9100 . ?
N10 C15 1.426(12) . ?
N11 H11A 0.9100 . ?
N11 H11B 0.9100 . ?
N11 C17 1.466(8) . ?
N12 C18 1.357(7) . ?
N12 C22 1.336(8) . ?
N13 C20 1.374(7) . ?
N13 H13A 0.879(5) . ?
N13 H13B 0.879(5) . ?
N14 C21 1.383(8) . ?
N14 H14A 0.879(5) . ?
N14 H14B 0.880(5) . ?
C12 H12A 0.9900 . ?
C12 H12B 0.9900 . ?
C12 C13 1.535(9) . ?
C13 H13C 0.9900 . ?
C13 H13D 0.9900 . ?
C14 H14C 0.9900 . ?
C14 H14D 0.9900 . ?
C14 C15 1.503(10) . ?
C15 H15A 0.9900 . ?
C15 H15B 0.9900 . ?
C16 H16A 0.9900 . ?
C16 H16B 0.9900 . ?
C16 C17 1.465(12) . ?
C17 H17A 0.9900 . ?
C17 H17B 0.9900 . ?
C18 H18 0.9500 . ?
C18 C19 1.363(8) . ?
C19 H19 0.9500 . ?
C19 C20 1.388(8) . ?
C20 C21 1.407(8) . ?
C21 C22 1.388(9) . ?
C22 H22 0.9500 . ?
Cd2A N8A 2.395(6) . ?
Cd2A N9A 2.286(7) . ?
Cd2A N10A 2.261(7) . ?
Cd2A N11A 2.297(6) . ?
Cd2A N12A 2.248(5) . ?
N8A C12A 1.460(8) . ?
N8A C14A 1.475(7) . ?
N8A C16A 1.486(8) . ?
N9A H9AA 0.9100 . ?
N9A H9AB 0.9100 . ?
N9A C13A 1.450(9) . ?
N10A H10C 0.9100 . ?
N10A H10D 0.9100 . ?
N10A C15A 1.432(13) . ?
N11A H11C 0.9100 . ?
N11A H11D 0.9100 . ?
N11A C17A 1.466(8) . ?
N12A C18A 1.343(8) . ?
N12A C22A 1.354(8) . ?
N13A C20A 1.374(7) . ?
N13A H13E 0.879(5) . ?
N13A H13F 0.879(5) . ?
N14A C21A 1.382(8) . ?
N14A H14E 0.880(5) . ?
N14A H14F 0.880(5) . ?
C12A H12C 0.9900 . ?
C12A H12D 0.9900 . ?
C12A C13A 1.525(9) . ?
C13A H13G 0.9900 . ?
C13A H13H 0.9900 . ?
C14A H14G 0.9900 . ?
C14A H14H 0.9900 . ?
C14A C15A 1.481(10) . ?
C15A H15C 0.9900 . ?
C15A H15D 0.9900 . ?
C16A H16C 0.9900 . ?
C16A H16D 0.9900 . ?
C16A C17A 1.460(12) . ?
C17A H17C 0.9900 . ?
C17A H17D 0.9900 . ?
C18A H18A 0.9500 . ?
C18A C19A 1.372(8) . ?
C19A H19A 0.9500 . ?
C19A C20A 1.392(8) . ?
C20A C21A 1.405(8) . ?
C21A C22A 1.382(8) . ?
C22A H22A 0.9500 . ?
Cd2B N8B 2.427(6) . ?
Cd2B N9B 2.328(7) . ?
Cd2B N10B 2.231(8) . ?
Cd2B N11B 2.305(7) . ?
Cd2B N12B 2.242(6) . ?
N8B C12B 1.468(8) . ?
N8B C14B 1.484(8) . ?
N8B C16B 1.489(8) . ?
N9B H9BA 0.9100 . ?
N9B H9BB 0.9100 . ?
N9B C13B 1.462(10) . ?
N10B H10E 0.9100 . ?
N10B H10F 0.9100 . ?
N10B C15B 1.451(14) . ?
N11B H11E 0.9100 . ?
N11B H11F 0.9100 . ?
N11B C17B 1.469(9) . ?
N12B C18B 1.334(9) . ?
N12B C22B 1.361(9) . ?
N13B C20B 1.375(8) . ?
N13B H13I 0.879(5) . ?
N13B H13J 0.880(5) . ?
N14B C21B 1.386(8) . ?
N14B H14I 0.881(5) . ?
N14B H14J 0.881(5) . ?
C12B H12E 0.9900 . ?
C12B H12F 0.9900 . ?
C12B C13B 1.547(10) . ?
C13B H13K 0.9900 . ?
C13B H13L 0.9900 . ?
C14B H14K 0.9900 . ?
C14B H14L 0.9900 . ?
C14B C15B 1.509(11) . ?
C15B H15E 0.9900 . ?
C15B H15F 0.9900 . ?
C16B H16E 0.9900 . ?
C16B H16F 0.9900 . ?
C16B C17B 1.465(14) . ?
C17B H17E 0.9900 . ?
C17B H17F 0.9900 . ?
C18B H18B 0.9500 . ?
C18B C19B 1.369(9) . ?
C19B H19B 0.9500 . ?
C19B C20B 1.392(8) . ?
C20B C21B 1.411(8) . ?
C21B C22B 1.382(9) . ?
C22B H22B 0.9500 . ?
Cl1 O1 1.4209(10) . ?
Cl1 O2 1.4199(9) . ?
Cl1 O3 1.4217(10) . ?
Cl1 O4 1.4205(10) . ?
Cl1A O1A 1.4203(10) . ?
Cl1A O2A 1.4204(10) . ?
Cl1A O3A 1.4209(10) . ?
Cl1A O4A 1.4208(10) . ?
Cl1B O1B 1.4205(10) . ?
Cl1B O2B 1.4203(10) . ?
Cl1B O3B 1.4209(10) . ?
Cl1B O4B 1.4206(10) . ?
Cl2 O5 1.444(3) . ?
Cl2 O6 1.444(3) . ?
Cl2 O7 1.418(2) . ?
Cl2 O8 1.404(3) . ?
Cl3 O9 1.4202(10) . ?
Cl3 O10 1.4211(10) . ?
Cl3 O11 1.4206(10) . ?
Cl3 O12 1.4205(10) . ?
Cl3A O9A 1.4205(10) . ?
Cl3A O10A 1.4209(10) . ?
Cl3A O11A 1.4206(10) . ?
Cl3A O12A 1.4203(10) . ?
Cl3B O9B 1.4206(10) . ?
Cl3B O10B 1.4208(10) . ?
Cl3B O11B 1.4205(10) . ?
Cl3B O12B 1.4203(10) . ?
Cl4 O13 1.4195(10) . ?
Cl4 O14 1.4216(9) . ?
Cl4 O15 1.4226(9) . ?
Cl4 O16 1.4194(9) . ?
Cl4A O13A 1.4204(10) . ?
Cl4A O14A 1.4205(10) . ?
Cl4A O15A 1.4207(10) . ?
Cl4A O16A 1.4204(10) . ?

loop_
_geom_hbond_atom_site_label_D
_geom_hbond_atom_site_label_H
_geom_hbond_atom_site_label_A
_geom_hbond_distance_DH
_geom_hbond_distance_HA
_geom_hbond_distance_DA
_geom_hbond_angle_DHA
_geom_hbond_site_symmetry_A
_geom_hbond_publ_flag
N2 H2A O9A 0.91 2.56 3.085(8) 117.4 2 yes
N2 H2A O15 0.91 2.38 3.174(4) 146.1 3_766 yes
N2 H2A O15A 0.91 2.19 3.089(19) 172.2 3_766 yes
N2 H2B O7 0.91 2.29 3.130(4) 153.1 2 yes
N3 H3A N6 0.91 2.33 3.232(4) 172.2 1_455 yes
N3 H3B O1 0.91 2.26 2.890(4) 126.4 . yes
N3 H3B O3A 0.91 2.59 3.423(9) 153.0 . yes
N4 H4A O4 0.91 2.37 3.207(5) 153.5 . yes
N4 H4A O1A 0.91 2.03 2.856(10) 150.5 . yes
N4 H4A O1B 0.91 2.16 2.933(12) 142.6 . yes
N4 H4B O2B 0.91 2.56 3.099(16) 118.6 3_666 yes
N4 H4B O16 0.91 2.56 3.201(4) 127.9 3_766 yes
N4 H4B O16A 0.91 2.37 3.04(2) 130.2 3_766 yes
N6 H6A O5 0.878(5) 2.229(8) 3.105(5) 176(4) 4_665 yes
N6 H6B O6 0.878(5) 2.235(11) 3.085(5) 163(3) 2_655 yes
N7 H7A O3 0.878(5) 2.33(2) 3.009(5) 135(3) . yes
N7 H7B O5 0.878(5) 2.289(14) 3.128(4) 160(3) 4_665 yes
C2 H2D O14A 0.99 2.49 3.20(2) 128.4 3_666 yes
C4 H4C O1 0.99 2.54 3.152(4) 120.2 . yes
C4 H4C O1B 0.99 2.58 3.315(11) 131.1 . yes
C4 H4D O4A 0.99 2.59 3.368(8) 135.3 1_455 yes
C4 H4D O4B 0.99 2.48 3.192(10) 128.9 1_455 yes
C6 H6D O4A 0.99 2.46 3.340(11) 147.8 3_666 yes
C6 H6D O4B 0.99 2.49 3.338(16) 143.7 3_666 yes
C8 H8 O7 0.95 2.38 3.260(4) 153.8 2_655 yes
C11 H11 O3A 0.95 2.50 3.433(9) 166.4 . yes
C11 H11 O3B 0.95 2.49 3.365(12) 153.3 . yes
N9 H9A O15 0.91 2.53 3.263(12) 138.0 1_455 yes
N9 H9B O10 0.91 2.57 3.303(14) 138.5 . yes
N10 H10A O13 0.91 2.59 3.459(9) 159.7 . yes
N10 H10A O14 0.91 2.54 3.012(7) 112.6 . yes
N10 H10B O11 0.91 2.31 3.150(11) 152.7 4_666 yes
N11 H11A O11 0.91 2.38 3.201(18) 150.1 . yes
N11 H11B O9 0.91 2.22 3.096(19) 161.0 1_655 yes
N13 H13B O8 0.879(5) 2.38(7) 2.886(10) 116(5) 4_665 yes
N14 H14A O3 0.879(5) 1.98(4) 2.474(9) 114(4) . yes
N9A H9AA O15A 0.91 2.51 3.33(2) 149.9 1_455 yes
N9A H9AB O10A 0.91 2.30 3.000(15) 133.2 . yes
N10A H10D O11A 0.91 2.54 3.356(15) 149.7 4_666 yes
N10A H10D O14A 0.91 2.27 2.83(2) 119.4 . yes
N11A H11C O11A 0.91 2.44 3.31(2) 158.7 . yes
N11A H11D O9A 0.91 2.45 3.26(2) 149.2 1_655 yes
N11A H11D O15A 0.91 2.51 3.22(2) 135.7 4_565 yes
C13A H13H O12A 0.99 2.47 3.293(17) 140.6 4_666 yes
C14A H14G O8 0.99 2.51 3.331(11) 140.4 1_655 yes
C17A H17C O7 0.99 2.57 3.38(2) 139.3 . yes
C18A H18A O12A 0.95 2.44 3.30(2) 151.0 1_655 yes
C22A H22A O13A 0.95 2.39 2.90(2) 112.9 1_455 yes
N14A H14E O12A 0.880(5) 2.60(4) 3.39(2) 150(6) . yes
N14A H14F O2A 0.880(5) 2.31(2) 3.16(2) 160(4) . yes
N9B H9BA O11B 0.91 1.81 2.716(14) 170.7 4_666 yes
N10B H10E Cl3B 0.91 2.65 3.463(13) 148.9 1_655 yes
N10B H10E O10B 0.91 2.13 3.005(15) 162.4 1_655 yes
N11B H11E O10B 0.91 2.49 3.27(2) 144.0 . yes
C13B H13K O10B 0.99 2.33 3.256(14) 155.3 . yes
C13B H13L O12B 0.99 2.59 3.285(16) 126.8 4_666 yes
C14B H14K O8 0.99 2.49 3.026(10) 114.0 1_655 yes
C16B H16F O7 0.99 2.59 3.189(9) 118.7 . yes
C17B H17F O9B 0.99 2.57 3.40(4) 141.1 1_655 yes
C19B H19B O3B 0.95 2.49 3.37(2) 154.0 1_655 yes

loop_
_geom_torsion_atom_site_label_1
_geom_torsion_atom_site_label_2
_geom_torsion_atom_site_label_3
_geom_torsion_atom_site_label_4
_geom_torsion
_geom_torsion_site_symmetry_1
_geom_torsion_site_symmetry_2
_geom_torsion_site_symmetry_3
_geom_torsion_site_symmetry_4
_geom_torsion_publ_flag
Cd1 N1 C1 C2 39.2(3) . . . . ?
Cd1 N1 C3 C4 40.4(3) . . . . ?
Cd1 N1 C5 C6 38.0(3) . . . . ?
Cd1 N2 C2 C1 43.0(3) . . . . ?
Cd1 N3 C4 C3 40.0(3) . . . . ?
Cd1 N4 C6 C5 43.2(3) . . . . ?
Cd1 N5 C7 C8 172.7(2) . . . . ?
Cd1 N5 C11 C10 -171.9(2) . . . . ?
N1 C1 C2 N2 -57.5(4) . . . . ?
N1 C3 C4 N3 -56.1(3) . . . . ?
N1 C5 C6 N4 -57.2(3) . . . . ?
N5 C7 C8 C9 -0.5(5) . . . . ?
N6 C9 C10 N7 0.4(5) . . . . ?
N6 C9 C10 C11 176.7(3) . . . . ?
N7 C10 C11 N5 175.1(3) . . . . ?
C1 N1 C3 C4 157.3(2) . . . . ?
C1 N1 C5 C6 -77.9(3) . . . . ?
C3 N1 C1 C2 -78.0(3) . . . . ?
C3 N1 C5 C6 154.7(3) . . . . ?
C5 N1 C1 C2 154.7(3) . . . . ?
C5 N1 C3 C4 -75.6(3) . . . . ?
C7 N5 C11 C10 1.0(4) . . . . ?
C7 C8 C9 N6 -175.9(3) . . . . ?
C7 C8 C9 C10 0.2(5) . . . . ?
C8 C9 C10 N7 -175.7(3) . . . . ?
C8 C9 C10 C11 0.6(4) . . . . ?
C9 C10 C11 N5 -1.3(5) . . . . ?
C11 N5 C7 C8 -0.1(5) . . . . ?
Cd2 N8 C12 C13 -39.7(10) . . . . ?
Cd2 N8 C14 C15 -33.4(10) . . . . ?
Cd2 N8 C16 C17 -36.9(13) . . . . ?
Cd2 N9 C13 C12 -35.6(13) . . . . ?
Cd2 N10 C15 C14 -46.2(14) . . . . ?
Cd2 N11 C17 C16 -38(2) . . . . ?
Cd2 N12 C18 C19 176(3) . . . . ?
Cd2 N12 C22 C21 -178.6(15) . . . . ?
N8 C12 C13 N9 52.9(14) . . . . ?
N8 C14 C15 N10 55.8(15) . . . . ?
N8 C16 C17 N11 53(2) . . . . ?
N12 C18 C19 C20 5(7) . . . . ?
N13 C20 C21 N14 0(3) . . . . ?
N13 C20 C21 C22 -179.4(19) . . . . ?
N14 C21 C22 N12 -178.9(17) . . . . ?
C12 N8 C14 C15 -151.0(9) . . . . ?
C12 N8 C16 C17 79.7(14) . . . . ?
C14 N8 C12 C13 78.1(11) . . . . ?
C14 N8 C16 C17 -152.8(12) . . . . ?
C16 N8 C12 C13 -156.4(9) . . . . ?
C16 N8 C14 C15 82.3(10) . . . . ?
C18 N12 C22 C21 1(4) . . . . ?
C18 C19 C20 N13 177(3) . . . . ?
C18 C19 C20 C21 -2(5) . . . . ?
C19 C20 C21 N14 179(3) . . . . ?
C19 C20 C21 C22 0(4) . . . . ?
C20 C21 C22 N12 1(3) . . . . ?
C22 N12 C18 C19 -4(6) . . . . ?
Cd2A N8A C12A C13A -37.2(12) . . . . ?
Cd2A N8A C14A C15A -23.3(14) . . . . ?
Cd2A N8A C16A C17A -33.0(14) . . . . ?
Cd2A N9A C13A C12A -33.6(15) . . . . ?
Cd2A N10A C15A C14A -33(2) . . . . ?
Cd2A N11A C17A C16A -36(2) . . . . ?
Cd2A N12A C18A C19A 175(3) . . . . ?
Cd2A N12A C22A C21A -174(2) . . . . ?
N8A C12A C13A N9A 49.2(16) . . . . ?
N8A C14A C15A N10A 40(2) . . . . ?
N8A C16A C17A N11A 48(2) . . . . ?
N12A C18A C19A C20A -8(7) . . . . ?
N13A C20A C21A N14A 8(5) . . . . ?
N13A C20A C21A C22A -179(3) . . . . ?
N14A C21A C22A N12A 175(2) . . . . ?
C12A N8A C14A C15A -141.9(13) . . . . ?
C12A N8A C16A C17A 84.6(15) . . . . ?
C14A N8A C12A C13A 80.5(12) . . . . ?
C14A N8A C16A C17A -149.2(13) . . . . ?
C16A N8A C12A C13A -153.8(10) . . . . ?
C16A N8A C14A C15A 93.0(14) . . . . ?
C18A N12A C22A C21A -6(4) . . . . ?
C18A C19A C20A N13A -178(4) . . . . ?
C18A C19A C20A C21A 4(6) . . . . ?
C19A C20A C21A N14A -174(3) . . . . ?
C19A C20A C21A C22A -2(5) . . . . ?
C20A C21A C22A N12A 3(4) . . . . ?
C22A N12A C18A C19A 9(6) . . . . ?
Cd2B N8B C12B C13B 29.7(10) . . . . ?
Cd2B N8B C14B C15B 41.7(13) . . . . ?
Cd2B N8B C16B C17B 32.4(16) . . . . ?
Cd2B N9B C13B C12B 54.7(10) . . . . ?
Cd2B N10B C15B C14B 43.5(19) . . . . ?
Cd2B N11B C17B C16B 43(3) . . . . ?
Cd2B N12B C18B C19B 178(3) . . . . ?
Cd2B N12B C22B C21B -178(2) . . . . ?
N8B C12B C13B N9B -57.1(12) . . . . ?
N8B C14B C15B N10B -61(2) . . . . ?
N8B C16B C17B N11B -52(3) . . . . ?
N12B C18B C19B C20B 7(7) . . . . ?
N13B C20B C21B N14B 7(5) . . . . ?
N13B C20B C21B C22B -173(3) . . . . ?
N14B C21B C22B N12B 175(3) . . . . ?
C12B N8B C14B C15B -79.2(14) . . . . ?
C12B N8B C16B C17B 152.9(16) . . . . ?
C14B N8B C12B C13B 146.3(8) . . . . ?
C14B N8B C16B C17B -80.2(17) . . . . ?
C16B N8B C12B C13B -88.7(9) . . . . ?
C16B N8B C14B C15B 156.9(12) . . . . ?
C18B N12B C22B C21B 7(4) . . . . ?
C18B C19B C20B N13B 172(4) . . . . ?
C18B C19B C20B C21B -4(6) . . . . ?
C19B C20B C21B N14B -177(3) . . . . ?
C19B C20B C21B C22B 3(5) . . . . ?
C20B C21B C22B N12B -5(5) . . . . ?
C22B N12B C18B C19B -8(5) . . . . ?
